data_4303915
loop_
_publ_author_name
'Adel M. Najar'
'Ian S. Tidmarsh'
'Harry Adams'
'Michael D. Ward'

_publ_contact_author
; 
        Prof. Mike Ward
        Department of Chemistry
        University of Sheffield
        SHEFFIELD
        S3 7HF
;
_publ_contact_author_email m.d.ward@sheffield.ac.uk
_publ_contact_author_fax '0114 2229346'
_publ_section_title
;
Cubes, Squares, and Books: A Simple Transition Metal/Bridging Ligand
Combination Can Lead to a Surprising Range of Structural Types with the
Same Metal/Ligand Proportions
;
_journal_name_full 'Inorganic Chemistry'
_journal_page_first 11871
_journal_page_last 11881
_journal_paper_doi 10.1021/ic901892y
_journal_volume 48
_journal_year 2009
_chemical_formula_sum 'C299.5 H278.5 Cl16 N79.5 O81 Zn8'
_chemical_formula_weight 7377.68
_chemical_name_systematic
; 
 ? 
;
_space_group_IT_number 2
_symmetry_cell_setting triclinic
_symmetry_space_group_name_Hall '-P 1'
_symmetry_space_group_name_H-M 'P -1'
_atom_sites_solution_hydrogens geom
_atom_sites_solution_primary direct
_atom_sites_solution_secondary difmap
_audit_creation_method SHELXL-97
_cell_angle_alpha 60.570(3)
_cell_angle_beta 78.875(3)
_cell_angle_gamma 89.377(3)
_cell_formula_units_Z 1
_cell_length_a 20.9658(10)
_cell_length_b 21.8992(10)
_cell_length_c 21.9285(11)
_cell_measurement_reflns_used 5379
_cell_measurement_temperature 150(2)
_cell_measurement_theta_max 21.29
_cell_measurement_theta_min 2.17
_cell_volume 8562.5(8)
_computing_cell_refinement 'Bruker SAINT'
_computing_data_collection 'Bruker APEX2'
_computing_data_reduction 'Bruker SAINT'
_computing_molecular_graphics 'Bruker SHELXTL'
_computing_publication_material 'Bruker SHELXTL'
_computing_structure_refinement 'SHELXL-97 (Sheldrick, 2008)'
_computing_structure_solution 'SHELXS-97 (Sheldrick, 2008)'
_diffrn_ambient_temperature 150(2)
_diffrn_measured_fraction_theta_full 0.996
_diffrn_measured_fraction_theta_max 0.996
_diffrn_measurement_device_type 'Bruker APEX-II CCD'
_diffrn_measurement_method '\f and \w scans'
_diffrn_radiation_monochromator graphite
_diffrn_radiation_source 'sealed tube'
_diffrn_radiation_type MoK\a
_diffrn_radiation_wavelength 0.71073
_diffrn_reflns_av_R_equivalents 0.1668
_diffrn_reflns_av_sigmaI/netI 0.2020
_diffrn_reflns_limit_h_max 24
_diffrn_reflns_limit_h_min -24
_diffrn_reflns_limit_k_max 25
_diffrn_reflns_limit_k_min -25
_diffrn_reflns_limit_l_max 25
_diffrn_reflns_limit_l_min -25
_diffrn_reflns_number 89416
_diffrn_reflns_theta_full 24.71
_diffrn_reflns_theta_max 24.71
_diffrn_reflns_theta_min 1.86
_exptl_absorpt_coefficient_mu 0.765
_exptl_absorpt_correction_T_max 0.9627
_exptl_absorpt_correction_T_min 0.8620
_exptl_absorpt_correction_type multi-scan
_exptl_absorpt_process_details SADABS
_exptl_crystal_colour colourless
_exptl_crystal_density_diffrn 1.431
_exptl_crystal_density_method 'not measured'
_exptl_crystal_description plate
_exptl_crystal_F_000 3792
_exptl_crystal_size_max 0.20
_exptl_crystal_size_mid 0.20
_exptl_crystal_size_min 0.05
_refine_diff_density_max 1.495
_refine_diff_density_min -1.456
_refine_diff_density_rms 0.133
_refine_ls_extinction_method none
_refine_ls_goodness_of_fit_ref 1.030
_refine_ls_hydrogen_treatment constr
_refine_ls_matrix_type full
_refine_ls_number_parameters 2187
_refine_ls_number_reflns 29091
_refine_ls_number_restraints 437
_refine_ls_restrained_S_all 1.041
_refine_ls_R_factor_all 0.2123
_refine_ls_R_factor_gt 0.0894
_refine_ls_shift/su_max 0.000
_refine_ls_shift/su_mean 0.000
_refine_ls_structure_factor_coef Fsqd
_refine_ls_weighting_details 'calc w=1/[\s^2^(Fo^2^)+(0.1475P)^2^+0.0000P] where P=(Fo^2^+2Fc^2^)/3'
_refine_ls_weighting_scheme calc
_refine_ls_wR_factor_gt 0.2300
_refine_ls_wR_factor_ref 0.2950
_reflns_number_gt 12759
_reflns_number_total 29091
_reflns_threshold_expression >2sigma(I)
_cod_data_source_file ic901892y_si_001_4.cif
_cod_data_source_block imw1352_0m
_cod_depositor_comments
;
The following automatic conversions were performed:
'_symmetry_cell_setting' value 'Triclinic' changed to 'triclinic'
according to '/home/saulius/struct/CIF-dictionaries/cif_core.dic'
dictionary named 'cif_core.dic' version 2.4.1 from 2010-06-29.

Automatic conversion script
Id: cif_fix_enum 1527 2010-12-29 10:47:43Z saulius 
;
_cod_original_cell_volume 8562.5(7)
_cod_original_sg_symbol_H-M 'P -1 '
_cod_original_formula_sum 'C299.50 H278.50 Cl16 N79.50 O81 Zn8'
_cod_database_code 4303915

loop_
_symmetry_equiv_pos_as_xyz
'x, y, z'
'-x, -y, -z'

loop_
_atom_site_label
_atom_site_type_symbol
_atom_site_fract_x
_atom_site_fract_y
_atom_site_fract_z
_atom_site_U_iso_or_equiv
_atom_site_adp_type
_atom_site_occupancy
_atom_site_symmetry_multiplicity
_atom_site_calc_flag
_atom_site_refinement_flags
_atom_site_disorder_assembly
_atom_site_disorder_group
Zn1 Zn 0.44389(5) 0.65065(6) 0.11136(6) 0.0251(3) Uani 1 1 d . . .
Zn2 Zn 0.37192(5) 0.93485(6) 0.35875(6) 0.0288(3) Uani 1 1 d . . .
Zn3 Zn 0.86714(5) 0.47705(7) 0.19698(7) 0.0338(3) Uani 1 1 d . . .
Zn4 Zn 0.20331(5) 0.25333(6) 0.53192(6) 0.0273(3) Uani 1 1 d . . .
N111 N 0.4184(4) 0.6883(4) 0.0051(4) 0.0270(19) Uani 1 1 d . . .
C112 C 0.3550(5) 0.7011(5) 0.0059(6) 0.032(3) Uani 1 1 d . . .
C113 C 0.3257(6) 0.7085(6) -0.0482(6) 0.044(3) Uani 1 1 d . . .
H113 H 0.2819 0.7167 -0.0468 0.053 Uiso 1 1 calc R . .
C114 C 0.3639(7) 0.7032(7) -0.1064(6) 0.057(4) Uani 1 1 d . . .
H114 H 0.3453 0.7070 -0.1432 0.069 Uiso 1 1 calc R . .
C115 C 0.4284(6) 0.6923(6) -0.1072(6) 0.051(3) Uani 1 1 d . . .
H115 H 0.4549 0.6901 -0.1453 0.061 Uiso 1 1 calc R . .
C116 C 0.4535(5) 0.6845(5) -0.0496(5) 0.036(3) Uani 1 1 d . . .
H116 H 0.4971 0.6762 -0.0497 0.043 Uiso 1 1 calc R . .
N121 N 0.3077(4) 0.6979(4) 0.1714(4) 0.0272(19) Uani 1 1 d . . .
N122 N 0.3502(4) 0.6892(4) 0.1223(4) 0.028(2) Uani 1 1 d . . .
C123 C 0.3208(5) 0.7069(5) 0.0684(5) 0.030(2) Uani 1 1 d . . .
C124 C 0.2585(5) 0.7276(6) 0.0823(6) 0.036(3) Uani 1 1 d . . .
H124 H 0.2284 0.7424 0.0530 0.043 Uiso 1 1 calc R . .
C125 C 0.2519(5) 0.7210(5) 0.1491(6) 0.035(3) Uani 1 1 d . . .
H125 H 0.2159 0.7306 0.1741 0.042 Uiso 1 1 calc R . .
C126 C 0.3274(5) 0.6916(5) 0.2341(5) 0.029(2) Uani 1 1 d . . .
H12A H 0.3513 0.6505 0.2541 0.035 Uiso 1 1 calc R . .
H12B H 0.2887 0.6844 0.2701 0.035 Uiso 1 1 calc R . .
N131 N 0.4329(4) 1.0250(4) 0.3353(5) 0.032(2) Uani 1 1 d . . .
C132 C 0.4959(5) 1.0294(5) 0.3027(5) 0.027(2) Uani 1 1 d . . .
C133 C 0.5406(5) 1.0858(5) 0.2800(6) 0.039(3) Uani 1 1 d . . .
H133 H 0.5832 1.0881 0.2562 0.047 Uiso 1 1 calc R . .
C134 C 0.5199(6) 1.1391(5) 0.2938(6) 0.040(3) Uani 1 1 d . . .
H134 H 0.5487 1.1778 0.2803 0.048 Uiso 1 1 calc R . .
C135 C 0.4560(5) 1.1336(5) 0.3281(6) 0.039(3) Uani 1 1 d . . .
H135 H 0.4415 1.1689 0.3377 0.046 Uiso 1 1 calc R . .
C136 C 0.4139(5) 1.0771(5) 0.3478(6) 0.036(3) Uani 1 1 d . . .
H136 H 0.3709 1.0746 0.3706 0.044 Uiso 1 1 calc R . .
N141 N 0.5011(4) 0.8676(4) 0.3031(4) 0.027(2) Uani 1 1 d . . .
N142 N 0.4697(4) 0.9134(4) 0.3198(4) 0.0260(19) Uani 1 1 d . . .
C143 C 0.5140(5) 0.9688(5) 0.2931(5) 0.029(2) Uani 1 1 d . . .
C144 C 0.5727(5) 0.9590(6) 0.2571(6) 0.038(3) Uani 1 1 d . . .
H144 H 0.6107 0.9897 0.2334 0.046 Uiso 1 1 calc R . .
C145 C 0.5613(5) 0.8941(6) 0.2648(6) 0.035(3) Uani 1 1 d . . .
H145 H 0.5907 0.8721 0.2464 0.042 Uiso 1 1 calc R . .
C146 C 0.4679(5) 0.8024(5) 0.3189(5) 0.030(2) Uani 1 1 d . . .
H14A H 0.4350 0.7849 0.3629 0.035 Uiso 1 1 calc R . .
H14B H 0.4992 0.7677 0.3267 0.035 Uiso 1 1 calc R . .
C151 C 0.3690(5) 0.7548(5) 0.2177(6) 0.030(2) Uani 1 1 d . . .
C152 C 0.4003(5) 0.7509(5) 0.2699(5) 0.026(2) Uani 1 1 d . . .
H152 H 0.3978 0.7084 0.3123 0.031 Uiso 1 1 calc R . .
C153 C 0.4352(4) 0.8099(5) 0.2592(5) 0.027(2) Uani 1 1 d . . .
C154 C 0.4413(5) 0.8736(5) 0.1955(5) 0.030(2) Uani 1 1 d . . .
H154 H 0.4655 0.9130 0.1880 0.036 Uiso 1 1 calc R . .
C155 C 0.4105(5) 0.8772(5) 0.1438(5) 0.031(2) Uani 1 1 d . . .
H155 H 0.4143 0.9196 0.1010 0.037 Uiso 1 1 calc R . .
C156 C 0.3739(5) 0.8189(5) 0.1540(6) 0.031(2) Uani 1 1 d . . .
H156 H 0.3530 0.8226 0.1188 0.038 Uiso 1 1 calc R . .
N211 N 0.3937(4) 0.5503(4) 0.1415(4) 0.0244(19) Uani 1 1 d . . .
C212 C 0.4311(5) 0.5077(5) 0.1255(5) 0.029(2) Uani 1 1 d . . .
C213 C 0.4063(5) 0.4428(5) 0.1390(6) 0.034(3) Uani 1 1 d . . .
H213 H 0.4337 0.4134 0.1295 0.040 Uiso 1 1 calc R . .
C214 C 0.3397(6) 0.4223(5) 0.1673(6) 0.036(3) Uani 1 1 d . . .
H214 H 0.3220 0.3789 0.1770 0.044 Uiso 1 1 calc R . .
C215 C 0.3005(5) 0.4670(5) 0.1805(5) 0.032(3) Uani 1 1 d . . .
H215 H 0.2557 0.4553 0.1978 0.038 Uiso 1 1 calc R . .
C216 C 0.3299(5) 0.5305(5) 0.1673(5) 0.032(3) Uani 1 1 d . . .
H216 H 0.3035 0.5605 0.1769 0.038 Uiso 1 1 calc R . .
N221 N 0.5822(4) 0.6146(5) 0.0403(4) 0.031(2) Uani 1 1 d . . .
N222 N 0.5204(4) 0.5970(4) 0.0821(4) 0.028(2) Uani 1 1 d . . .
C223 C 0.4994(5) 0.5369(5) 0.0880(5) 0.032(3) Uani 1 1 d . . .
C224 C 0.5475(5) 0.5156(6) 0.0497(6) 0.041(3) Uani 1 1 d . . .
H224 H 0.5450 0.4755 0.0454 0.050 Uiso 1 1 calc R . .
C225 C 0.5984(5) 0.5665(6) 0.0204(6) 0.038(3) Uani 1 1 d . . .
H225 H 0.6377 0.5677 -0.0086 0.046 Uiso 1 1 calc R . .
C226 C 0.6247(5) 0.6715(5) 0.0313(5) 0.032(2) Uani 1 1 d . . .
H22A H 0.5996 0.7110 0.0244 0.038 Uiso 1 1 calc R . .
H22B H 0.6588 0.6869 -0.0115 0.038 Uiso 1 1 calc R . .
N231 N 0.9173(4) 0.4377(4) 0.2831(5) 0.032(2) Uani 1 1 d . . .
C232 C 0.8788(5) 0.4140(5) 0.3488(6) 0.032(3) Uani 1 1 d . . .
C233 C 0.9015(5) 0.3759(5) 0.4110(6) 0.035(3) Uani 1 1 d . . .
H233 H 0.8736 0.3603 0.4554 0.042 Uiso 1 1 calc R . .
C234 C 0.9655(5) 0.3614(6) 0.4066(7) 0.038(3) Uani 1 1 d . . .
H234 H 0.9818 0.3360 0.4479 0.046 Uiso 1 1 calc R . .
C235 C 1.0060(6) 0.3857(7) 0.3382(7) 0.049(3) Uani 1 1 d . . .
H235 H 1.0494 0.3763 0.3338 0.059 Uiso 1 1 calc R . .
C236 C 0.9807(5) 0.4237(6) 0.2777(6) 0.038(3) Uani 1 1 d . . .
H236 H 1.0075 0.4400 0.2327 0.046 Uiso 1 1 calc R . .
N241 N 0.7263(4) 0.4654(4) 0.3061(4) 0.0243(19) Uani 1 1 d . . .
N242 N 0.7885(4) 0.4535(4) 0.2899(4) 0.0259(19) Uani 1 1 d . . .
C243 C 0.8120(5) 0.4323(5) 0.3486(5) 0.028(2) Uani 1 1 d . . .
C244 C 0.7631(5) 0.4319(5) 0.4039(5) 0.025(2) Uani 1 1 d . . .
H244 H 0.7666 0.4198 0.4501 0.030 Uiso 1 1 calc R . .
C245 C 0.7109(5) 0.4529(5) 0.3741(6) 0.031(2) Uani 1 1 d . . .
H245 H 0.6706 0.4580 0.3968 0.038 Uiso 1 1 calc R . .
C246 C 0.6831(5) 0.4842(5) 0.2569(5) 0.028(2) Uani 1 1 d . . .
H24A H 0.6386 0.4686 0.2846 0.033 Uiso 1 1 calc R . .
H24B H 0.6928 0.4586 0.2311 0.033 Uiso 1 1 calc R . .
C251 C 0.6558(4) 0.6508(5) 0.0942(5) 0.028(2) Uani 1 1 d . . .
C252 C 0.6552(5) 0.5816(5) 0.1465(5) 0.029(2) Uani 1 1 d . . .
H252 H 0.6326 0.5467 0.1442 0.035 Uiso 1 1 calc R . .
C253 C 0.6868(4) 0.5620(5) 0.2026(5) 0.027(2) Uani 1 1 d . . .
C254 C 0.7195(5) 0.6131(5) 0.2077(6) 0.031(2) Uani 1 1 d . . .
H254 H 0.7402 0.6007 0.2456 0.038 Uiso 1 1 calc R . .
C255 C 0.7212(5) 0.6844(5) 0.1548(5) 0.030(2) Uani 1 1 d . . .
H255 H 0.7442 0.7193 0.1566 0.036 Uiso 1 1 calc R . .
C256 C 0.6889(4) 0.7018(5) 0.1009(6) 0.034(3) Uani 1 1 d . . .
H256 H 0.6887 0.7491 0.0675 0.040 Uiso 1 1 calc R . .
N311 N 0.4954(4) 0.7470(4) 0.0821(4) 0.0262(19) Uani 1 1 d . . .
C312 C 0.5273(5) 0.7478(5) 0.1295(6) 0.029(2) Uani 1 1 d . . .
C313 C 0.5633(5) 0.8078(5) 0.1166(6) 0.033(3) Uani 1 1 d . . .
H313 H 0.5869 0.8061 0.1491 0.040 Uiso 1 1 calc R . .
C314 C 0.5625(6) 0.8694(6) 0.0541(7) 0.045(3) Uani 1 1 d . . .
H314 H 0.5855 0.9104 0.0443 0.054 Uiso 1 1 calc R . .
C315 C 0.5283(6) 0.8712(6) 0.0061(7) 0.050(3) Uani 1 1 d . . .
H315 H 0.5264 0.9133 -0.0352 0.060 Uiso 1 1 calc R . .
C316 C 0.4966(5) 0.8086(5) 0.0206(6) 0.040(3) Uani 1 1 d . . .
H316 H 0.4754 0.8090 -0.0131 0.048 Uiso 1 1 calc R . .
N321 N 0.4924(4) 0.5704(4) 0.2694(4) 0.0263(19) Uani 1 1 d . . .
N322 N 0.4822(4) 0.6262(4) 0.2076(4) 0.0256(19) Uani 1 1 d . . .
C323 C 0.5227(4) 0.6805(5) 0.1954(5) 0.025(2) Uani 1 1 d . . .
C324 C 0.5551(5) 0.6596(5) 0.2510(5) 0.028(2) Uani 1 1 d . . .
H324 H 0.5840 0.6876 0.2564 0.034 Uiso 1 1 calc R . .
C325 C 0.5360(4) 0.5896(5) 0.2962(5) 0.027(2) Uani 1 1 d . . .
H325 H 0.5504 0.5604 0.3379 0.033 Uiso 1 1 calc R . .
C326 C 0.4540(4) 0.5017(5) 0.3031(5) 0.026(2) Uani 1 1 d . . .
H32A H 0.4754 0.4664 0.3386 0.031 Uiso 1 1 calc R . .
H32B H 0.4529 0.4887 0.2669 0.031 Uiso 1 1 calc R . .
N331 N 0.1306(4) 0.2444(4) 0.6185(4) 0.028(2) Uani 1 1 d . . .
C332 C 0.0871(4) 0.2935(5) 0.6009(5) 0.027(2) Uani 1 1 d . . .
C333 C 0.0363(5) 0.2925(6) 0.6504(6) 0.035(3) Uani 1 1 d . . .
H333 H 0.0077 0.3273 0.6366 0.042 Uiso 1 1 calc R . .
C334 C 0.0270(5) 0.2398(6) 0.7215(6) 0.041(3) Uani 1 1 d . . .
H334 H -0.0084 0.2377 0.7557 0.049 Uiso 1 1 calc R . .
C335 C 0.0720(5) 0.1902(6) 0.7402(6) 0.045(3) Uani 1 1 d . . .
H335 H 0.0685 0.1553 0.7877 0.054 Uiso 1 1 calc R . .
C336 C 0.1217(5) 0.1933(6) 0.6875(6) 0.037(3) Uani 1 1 d . . .
H336 H 0.1504 0.1587 0.7001 0.044 Uiso 1 1 calc R . .
N341 N 0.1569(4) 0.4053(4) 0.4162(4) 0.027(2) Uani 1 1 d . . .
N342 N 0.1571(4) 0.3498(4) 0.4811(5) 0.028(2) Uani 1 1 d . . .
C343 C 0.1008(5) 0.3484(5) 0.5255(6) 0.026(2) Uani 1 1 d . . .
C344 C 0.0674(5) 0.4060(5) 0.4857(6) 0.034(3) Uani 1 1 d . . .
H344 H 0.0277 0.4178 0.5024 0.041 Uiso 1 1 calc R . .
C345 C 0.1048(5) 0.4412(6) 0.4174(6) 0.035(3) Uani 1 1 d . . .
H345 H 0.0958 0.4822 0.3791 0.042 Uiso 1 1 calc R . .
C346 C 0.2150(5) 0.4284(5) 0.3566(5) 0.029(2) Uani 1 1 d . . .
H34A H 0.2023 0.4597 0.3118 0.035 Uiso 1 1 calc R . .
H34B H 0.2305 0.3876 0.3542 0.035 Uiso 1 1 calc R . .
C351 C 0.3847(5) 0.5022(5) 0.3388(5) 0.026(2) Uani 1 1 d . . .
C352 C 0.3338(5) 0.4672(5) 0.3336(5) 0.024(2) Uani 1 1 d . . .
H352 H 0.3428 0.4434 0.3080 0.029 Uiso 1 1 calc R . .
C353 C 0.2703(5) 0.4663(5) 0.3647(5) 0.024(2) Uani 1 1 d . . .
C354 C 0.2573(5) 0.5025(5) 0.4023(5) 0.023(2) Uani 1 1 d . . .
H354 H 0.2145 0.5040 0.4227 0.028 Uiso 1 1 calc R . .
C355 C 0.3092(5) 0.5369(5) 0.4092(5) 0.030(2) Uani 1 1 d . . .
H355 H 0.3006 0.5604 0.4352 0.036 Uiso 1 1 calc R . .
C356 C 0.3725(4) 0.5364(5) 0.3784(5) 0.026(2) Uani 1 1 d . . .
H356 H 0.4067 0.5587 0.3838 0.031 Uiso 1 1 calc R . .
N411 N 0.3499(4) 0.9871(4) 0.2512(4) 0.029(2) Uani 1 1 d . . .
C412 C 0.3114(5) 0.9481(5) 0.2380(6) 0.032(3) Uani 1 1 d . . .
C413 C 0.2909(5) 0.9744(6) 0.1741(6) 0.042(3) Uani 1 1 d . . .
H413 H 0.2653 0.9454 0.1666 0.051 Uiso 1 1 calc R . .
C414 C 0.3085(6) 1.0433(6) 0.1220(6) 0.041(3) Uani 1 1 d . . .
H414 H 0.2950 1.0622 0.0787 0.049 Uiso 1 1 calc R . .
C415 C 0.3467(5) 1.0835(6) 0.1358(6) 0.038(3) Uani 1 1 d . . .
H415 H 0.3589 1.1306 0.1014 0.046 Uiso 1 1 calc R . .
C416 C 0.3675(5) 1.0555(6) 0.1998(6) 0.038(3) Uani 1 1 d . . .
H416 H 0.3938 1.0838 0.2075 0.046 Uiso 1 1 calc R . .
N421 N 0.2978(4) 0.7847(4) 0.3974(5) 0.033(2) Uani 1 1 d . . .
N422 N 0.3185(4) 0.8543(4) 0.3549(4) 0.029(2) Uani 1 1 d . . .
C423 C 0.2943(5) 0.8752(5) 0.2953(5) 0.029(2) Uani 1 1 d . . .
C424 C 0.2585(5) 0.8190(6) 0.3008(6) 0.035(3) Uani 1 1 d . . .
H424 H 0.2369 0.8193 0.2674 0.042 Uiso 1 1 calc R . .
C425 C 0.2621(5) 0.7636(6) 0.3656(6) 0.037(3) Uani 1 1 d . . .
H425 H 0.2428 0.7181 0.3848 0.044 Uiso 1 1 calc R . .
C426 C 0.3049(4) 0.7459(5) 0.4704(5) 0.029(2) Uani 1 1 d . . .
H42A H 0.3471 0.7609 0.4731 0.035 Uiso 1 1 calc R . .
H42B H 0.3042 0.6963 0.4851 0.035 Uiso 1 1 calc R . .
N431 N 0.9589(4) 0.4914(5) 0.1195(5) 0.034(2) Uani 1 1 d . . .
C432 C 0.9749(5) 0.4340(6) 0.1171(6) 0.040(3) Uani 1 1 d . . .
C433 C 1.0343(5) 0.4321(6) 0.0762(6) 0.037(3) Uani 1 1 d . . .
H433 H 1.0449 0.3914 0.0749 0.045 Uiso 1 1 calc R . .
C434 C 1.0763(6) 0.4924(7) 0.0384(7) 0.054(3) Uani 1 1 d . . .
H434 H 1.1162 0.4926 0.0110 0.064 Uiso 1 1 calc R . .
C435 C 1.0607(5) 0.5520(7) 0.0402(6) 0.047(3) Uani 1 1 d . . .
H435 H 1.0889 0.5932 0.0142 0.057 Uiso 1 1 calc R . .
C436 C 1.0012(5) 0.5490(7) 0.0824(6) 0.042(3) Uani 1 1 d . . .
H436 H 0.9901 0.5890 0.0849 0.051 Uiso 1 1 calc R . .
N441 N 0.8364(5) 0.3127(5) 0.2280(5) 0.044(2) Uani 1 1 d . . .
N442 N 0.8713(4) 0.3761(5) 0.1986(5) 0.037(2) Uani 1 1 d . . .
C443 C 0.9267(5) 0.3719(6) 0.1585(6) 0.038(3) Uani 1 1 d . . .
C444 C 0.9286(6) 0.3053(7) 0.1643(7) 0.055(3) Uani 1 1 d . . .
H444 H 0.9620 0.2892 0.1429 0.066 Uiso 1 1 calc R . .
C445 C 0.8708(7) 0.2696(7) 0.2079(7) 0.057(4) Uani 1 1 d . . .
H445 H 0.8568 0.2236 0.2219 0.068 Uiso 1 1 calc R . .
C446 C 0.7763(5) 0.2946(6) 0.2834(6) 0.040(3) Uani 1 1 d . . .
H44A H 0.7483 0.2596 0.2835 0.048 Uiso 1 1 calc R . .
H44B H 0.7531 0.3363 0.2713 0.048 Uiso 1 1 calc R . .
C451 C 0.7477(4) 0.2448(5) 0.4777(5) 0.027(2) Uani 1 1 d . . .
C452 C 0.7414(5) 0.2722(5) 0.4080(6) 0.030(2) Uani 1 1 d . . .
H452 H 0.7046 0.2950 0.3948 0.036 Uiso 1 1 calc R . .
C453 C 0.7884(5) 0.2671(5) 0.3559(6) 0.032(3) Uani 1 1 d . . .
C454 C 0.8429(5) 0.2330(5) 0.3781(6) 0.035(3) Uani 1 1 d . . .
H454 H 0.8753 0.2288 0.3452 0.042 Uiso 1 1 calc R . .
C455 C 0.8497(5) 0.2057(6) 0.4470(7) 0.046(3) Uani 1 1 d . . .
H455 H 0.8870 0.1840 0.4601 0.055 Uiso 1 1 calc R . .
C456 C 0.8020(5) 0.2097(5) 0.4982(6) 0.036(3) Uani 1 1 d . . .
H456 H 0.8064 0.1891 0.5456 0.044 Uiso 1 1 calc R . .
N511 N 0.2839(4) 0.9669(4) 0.4026(5) 0.035(2) Uani 1 1 d . . .
C512 C 0.2731(5) 0.9456(6) 0.4726(6) 0.037(3) Uani 1 1 d . . .
C513 C 0.2176(6) 0.9577(6) 0.5080(8) 0.051(3) Uani 1 1 d . . .
H513 H 0.2112 0.9416 0.5569 0.061 Uiso 1 1 calc R . .
C514 C 0.1717(7) 0.9937(8) 0.4708(10) 0.071(4) Uani 1 1 d . . .
H514 H 0.1335 1.0022 0.4938 0.085 Uiso 1 1 calc R . .
C515 C 0.1832(7) 1.0168(8) 0.3995(11) 0.079(5) Uani 1 1 d . . .
H515 H 0.1526 1.0414 0.3733 0.094 Uiso 1 1 calc R . .
C516 C 0.2401(6) 1.0040(6) 0.3656(7) 0.055(3) Uani 1 1 d . . .
H516 H 0.2480 1.0215 0.3164 0.066 Uiso 1 1 calc R . .
N521 N 0.4042(4) 0.8437(4) 0.5236(5) 0.032(2) Uani 1 1 d . . .
N522 N 0.3694(4) 0.8839(4) 0.4755(5) 0.031(2) Uani 1 1 d . . .
C523 C 0.3226(5) 0.9024(5) 0.5101(6) 0.034(3) Uani 1 1 d . . .
C524 C 0.3262(6) 0.8751(6) 0.5815(6) 0.042(3) Uani 1 1 d . . .
H524 H 0.2989 0.8807 0.6168 0.050 Uiso 1 1 calc R . .
C525 C 0.3801(6) 0.8378(6) 0.5870(6) 0.041(3) Uani 1 1 d . . .
H525 H 0.3968 0.8127 0.6280 0.049 Uiso 1 1 calc R . .
C526 C 0.4625(5) 0.8125(5) 0.5057(6) 0.035(3) Uani 1 1 d . . .
H52A H 0.4553 0.7986 0.4717 0.042 Uiso 1 1 calc R . .
H52B H 0.4677 0.7701 0.5489 0.042 Uiso 1 1 calc R . .
N531 N 0.1312(4) 0.2015(4) 0.5060(5) 0.034(2) Uani 1 1 d . . .
C532 C 0.1201(5) 0.1301(6) 0.5499(6) 0.035(3) Uani 1 1 d . . .
C533 C 0.0721(5) 0.0900(6) 0.5461(7) 0.048(3) Uani 1 1 d . . .
H533 H 0.0653 0.0415 0.5770 0.057 Uiso 1 1 calc R . .
C534 C 0.0347(5) 0.1231(7) 0.4956(7) 0.049(3) Uani 1 1 d . . .
H534 H 0.0022 0.0972 0.4920 0.059 Uiso 1 1 calc R . .
C535 C 0.0460(5) 0.1959(7) 0.4498(7) 0.049(3) Uani 1 1 d . . .
H535 H 0.0219 0.2194 0.4147 0.058 Uiso 1 1 calc R . .
C536 C 0.0947(5) 0.2325(6) 0.4583(7) 0.042(3) Uani 1 1 d . . .
H536 H 0.1017 0.2811 0.4288 0.050 Uiso 1 1 calc R . .
N541 N 0.2461(4) 0.1004(5) 0.6458(5) 0.042(2) Uani 1 1 d . . .
N542 N 0.2154(4) 0.1427(4) 0.5916(5) 0.034(2) Uani 1 1 d . . .
C543 C 0.1637(5) 0.1001(5) 0.5999(6) 0.033(3) Uani 1 1 d . . .
C544 C 0.1626(5) 0.0324(6) 0.6585(7) 0.051(3) Uani 1 1 d . . .
H544 H 0.1325 -0.0061 0.6751 0.061 Uiso 1 1 calc R . .
C545 C 0.2147(6) 0.0350(6) 0.6861(7) 0.052(3) Uani 1 1 d . . .
H545 H 0.2267 -0.0020 0.7258 0.062 Uiso 1 1 calc R . .
C546 C 0.3106(5) 0.1241(6) 0.6443(6) 0.038(3) Uani 1 1 d . . .
H54A H 0.3184 0.1000 0.6926 0.046 Uiso 1 1 calc R . .
H54B H 0.3130 0.1742 0.6277 0.046 Uiso 1 1 calc R . .
C551 C 0.5261(5) 0.8612(5) 0.4740(6) 0.033(3) Uani 1 1 d . . .
C552 C 0.5774(5) 0.8472(5) 0.4337(5) 0.028(2) Uani 1 1 d . . .
H552 H 0.5723 0.8094 0.4263 0.033 Uiso 1 1 calc R . .
C553 C 0.6366(5) 0.8897(5) 0.4042(6) 0.039(3) Uani 1 1 d . . .
C554 C 0.6427(6) 0.9459(6) 0.4157(7) 0.052(3) Uani 1 1 d . . .
H554 H 0.6817 0.9748 0.3969 0.062 Uiso 1 1 calc R . .
C555 C 0.5903(6) 0.9588(6) 0.4552(7) 0.053(3) Uani 1 1 d . . .
H555 H 0.5945 0.9973 0.4618 0.064 Uiso 1 1 calc R . .
C556 C 0.5317(5) 0.9165(6) 0.4853(7) 0.043(3) Uani 1 1 d . . .
H556 H 0.4972 0.9256 0.5125 0.052 Uiso 1 1 calc R . .
N611 N 0.8105(4) 0.5158(5) 0.1143(5) 0.039(2) Uani 1 1 d . . .
C612 C 0.8208(5) 0.5861(7) 0.0684(6) 0.040(3) Uani 1 1 d . . .
C613 C 0.8003(6) 0.6153(6) 0.0058(6) 0.045(3) Uani 1 1 d . . .
H613 H 0.8093 0.6634 -0.0260 0.054 Uiso 1 1 calc R . .
C614 C 0.7671(5) 0.5750(7) -0.0106(7) 0.048(3) Uani 1 1 d . . .
H614 H 0.7531 0.5950 -0.0536 0.058 Uiso 1 1 calc R . .
C615 C 0.7544(5) 0.5051(7) 0.0362(7) 0.047(3) Uani 1 1 d . . .
H615 H 0.7305 0.4764 0.0266 0.056 Uiso 1 1 calc R . .
C616 C 0.7772(5) 0.4778(6) 0.0973(6) 0.036(3) Uani 1 1 d . . .
H616 H 0.7690 0.4296 0.1289 0.044 Uiso 1 1 calc R . .
N621 N 0.9117(4) 0.6417(6) 0.1568(5) 0.048(3) Uani 1 1 d . . .
N622 N 0.8787(4) 0.5912(5) 0.1528(5) 0.042(2) Uani 1 1 d . . .
C623 C 0.8567(6) 0.6263(6) 0.0904(6) 0.045(3) Uani 1 1 d . . .
C624 C 0.8756(7) 0.6970(7) 0.0569(7) 0.062(4) Uani 1 1 d . . .
H624 H 0.8671 0.7320 0.0138 0.075 Uiso 1 1 calc R . .
C625 C 0.9096(7) 0.7053(7) 0.1000(7) 0.070(4) Uani 1 1 d . . .
H625 H 0.9283 0.7478 0.0915 0.083 Uiso 1 1 calc R . .
C626 C 0.9421(5) 0.6225(7) 0.2185(6) 0.048(3) Uani 1 1 d . . .
H62A H 0.9764 0.6591 0.2049 0.058 Uiso 1 1 calc R . .
H62B H 0.9623 0.5791 0.2301 0.058 Uiso 1 1 calc R . .
N631 N 0.2827(4) 0.2710(4) 0.4489(4) 0.0272(19) Uani 1 1 d . . .
C632 C 0.3399(4) 0.3000(5) 0.4479(5) 0.026(2) Uani 1 1 d . . .
C633 C 0.3960(5) 0.3095(5) 0.3969(6) 0.033(3) Uani 1 1 d . . .
H633 H 0.4351 0.3290 0.3971 0.040 Uiso 1 1 calc R . .
C634 C 0.3937(6) 0.2900(5) 0.3458(6) 0.038(3) Uani 1 1 d . . .
H634 H 0.4305 0.2973 0.3108 0.046 Uiso 1 1 calc R . .
C635 C 0.3353(6) 0.2596(6) 0.3485(6) 0.042(3) Uani 1 1 d . . .
H635 H 0.3322 0.2456 0.3153 0.051 Uiso 1 1 calc R . .
C636 C 0.2815(5) 0.2499(5) 0.4010(6) 0.034(3) Uani 1 1 d . . .
H636 H 0.2428 0.2279 0.4033 0.041 Uiso 1 1 calc R . .
N641 N 0.2969(4) 0.3247(4) 0.5971(4) 0.0276(19) Uani 1 1 d . . .
N642 N 0.2841(4) 0.2988(4) 0.5554(4) 0.0239(19) Uani 1 1 d . . .
C643 C 0.3384(4) 0.3197(5) 0.5029(5) 0.022(2) Uani 1 1 d . . .
C644 C 0.3837(5) 0.3583(6) 0.5100(6) 0.036(3) Uani 1 1 d . . .
H644 H 0.4240 0.3798 0.4796 0.044 Uiso 1 1 calc R . .
C645 C 0.3567(5) 0.3585(6) 0.5714(6) 0.036(3) Uani 1 1 d . . .
H645 H 0.3768 0.3789 0.5922 0.043 Uiso 1 1 calc R . .
C646 C 0.2523(5) 0.3087(6) 0.6637(5) 0.036(3) Uani 1 1 d . . .
H64A H 0.2774 0.3102 0.6959 0.044 Uiso 1 1 calc R . .
H64B H 0.2319 0.2610 0.6859 0.044 Uiso 1 1 calc R . .
C651 C 0.8945(5) 0.6128(6) 0.2842(6) 0.032(3) Uani 1 1 d . . .
C652 C 0.1556(5) 0.3484(6) 0.7178(6) 0.033(3) Uani 1 1 d . . .
H652 H 0.1618 0.3137 0.7623 0.039 Uiso 1 1 calc R . .
C653 C 0.1991(4) 0.3575(5) 0.6561(5) 0.026(2) Uani 1 1 d . . .
C654 C 0.1902(5) 0.4113(5) 0.5910(6) 0.031(2) Uani 1 1 d . . .
H654 H 0.2191 0.4202 0.5490 0.037 Uiso 1 1 calc R . .
C655 C 0.1388(5) 0.4519(5) 0.5875(6) 0.036(3) Uani 1 1 d . . .
H655 H 0.1328 0.4872 0.5431 0.043 Uiso 1 1 calc R . .
C656 C 0.0958(5) 0.4403(6) 0.6501(7) 0.042(3) Uani 1 1 d . . .
H656 H 0.0612 0.4676 0.6478 0.050 Uiso 1 1 calc R . .
Cl11 Cl 0.72048(14) 0.85688(15) 0.17169(16) 0.0453(6) Uani 1 1 d U . .
O12 O 0.7831(4) 0.8313(4) 0.1820(5) 0.0612(16) Uani 1 1 d U . .
O13 O 0.7139(4) 0.8724(4) 0.1018(4) 0.0561(13) Uani 1 1 d U . .
O14 O 0.6700(3) 0.8021(4) 0.2250(4) 0.0462(15) Uani 1 1 d U . .
O15 O 0.7133(4) 0.9187(4) 0.1767(5) 0.0578(13) Uani 1 1 d U . .
Cl21 Cl 0.63740(14) 0.75581(14) 0.82928(15) 0.0398(6) Uani 1 1 d U . .
O22 O 0.6857(4) 0.7097(4) 0.8625(4) 0.0419(13) Uani 1 1 d U . .
O23 O 0.5938(4) 0.7201(4) 0.8103(4) 0.0428(12) Uani 1 1 d U . .
O24 O 0.6008(4) 0.7748(4) 0.8795(4) 0.0445(13) Uani 1 1 d U . .
O25 O 0.6715(4) 0.8175(4) 0.7652(4) 0.0441(14) Uani 1 1 d U . .
Cl31 Cl 0.14560(15) 0.55761(17) 0.1671(2) 0.0601(8) Uani 1 1 d U . .
O32 O 0.1798(4) 0.5658(4) 0.2140(5) 0.0594(14) Uani 1 1 d U . .
O33 O 0.1282(4) 0.4849(4) 0.1946(5) 0.0701(15) Uani 1 1 d U . .
O34 O 0.0897(4) 0.5967(5) 0.1594(5) 0.0668(16) Uani 1 1 d U . .
O35 O 0.1895(4) 0.5858(5) 0.0957(5) 0.0693(16) Uani 1 1 d U . .
Cl41 Cl 0.12805(13) 0.64319(14) 0.39731(16) 0.0405(6) Uani 1 1 d U . .
O42 O 0.1759(3) 0.6135(4) 0.4397(4) 0.0442(13) Uani 1 1 d U . .
O43 O 0.1598(4) 0.6808(4) 0.3230(4) 0.0505(14) Uani 1 1 d U . .
O44 O 0.0949(3) 0.6914(4) 0.4165(4) 0.0457(13) Uani 1 1 d U . .
O45 O 0.0825(3) 0.5887(4) 0.4097(4) 0.0480(13) Uani 1 1 d U . .
Cl51 Cl 0.26992(13) 0.85196(14) 0.77500(15) 0.0413(6) Uani 1 1 d U . .
O52 O 0.3220(4) 0.8211(4) 0.7507(4) 0.0456(13) Uani 1 1 d U . .
O53 O 0.2277(3) 0.8785(4) 0.7250(4) 0.0433(13) Uani 1 1 d U . .
O54 O 0.2958(4) 0.9090(4) 0.7810(4) 0.0436(12) Uani 1 1 d U . .
O55 O 0.2334(4) 0.7994(4) 0.8441(4) 0.0568(16) Uani 1 1 d U . .
Cl61 Cl 0.98650(14) 0.11433(15) 0.33413(18) 0.0518(7) Uani 1 1 d DU . .
O62X O 1.0045(5) 0.1873(4) 0.3055(6) 0.0552(15) Uani 0.628(7) 1 d PDU A 1
O63X O 1.0420(4) 0.0747(5) 0.3513(6) 0.0555(17) Uani 0.628(7) 1 d PDU A 1
O64X O 0.9371(4) 0.0888(5) 0.4009(5) 0.0571(16) Uani 0.628(7) 1 d PDU A 1
O65X O 0.9597(5) 0.1021(6) 0.2857(5) 0.0560(12) Uani 0.628(7) 1 d PDU A 1
O62Y O 0.9894(8) 0.1793(6) 0.3369(9) 0.0536(14) Uani 0.372(7) 1 d PDU A 2
O63Y O 1.0153(8) 0.0616(7) 0.3886(7) 0.0562(19) Uani 0.372(7) 1 d PDU A 2
O64Y O 0.9207(5) 0.0927(8) 0.3407(9) 0.0545(15) Uani 0.372(7) 1 d PDU A 2
O65Y O 1.0248(7) 0.1300(9) 0.2638(6) 0.0568(16) Uani 0.372(7) 1 d PDU A 2
Cl71 Cl 0.58252(13) 0.35089(13) 0.26482(15) 0.0367(6) Uani 1 1 d U . .
O74 O 0.5476(3) 0.2892(4) 0.2745(4) 0.0410(12) Uani 1 1 d U . .
O75 O 0.6377(4) 0.3746(4) 0.2062(4) 0.0454(14) Uani 1 1 d U . .
O72 O 0.5413(4) 0.4053(4) 0.2513(4) 0.0522(15) Uani 1 1 d U . .
O73 O 0.6059(4) 0.3324(4) 0.3285(4) 0.0510(14) Uani 1 1 d U . .
Cl81 Cl 0.55408(11) 0.38208(13) 0.51668(13) 0.0289(5) Uani 1 1 d U . .
O82 O 0.6189(3) 0.3830(4) 0.5305(4) 0.0335(12) Uani 1 1 d U . .
O83 O 0.5061(3) 0.3814(4) 0.5741(4) 0.0339(12) Uani 1 1 d U . .
O84 O 0.5509(3) 0.4428(4) 0.4504(4) 0.0391(14) Uani 1 1 d U . .
O85 O 0.5401(3) 0.3201(3) 0.5130(4) 0.0345(11) Uani 1 1 d U . .
O11S O 0.8238(5) 0.6811(5) 0.7002(5) 0.0795(19) Uiso 1 1 d DU . .
O12S O 0.8710(5) 0.6762(5) 0.7883(5) 0.088(2) Uiso 1 1 d DU . .
N13S N 0.8394(6) 0.7110(6) 0.7314(7) 0.0826(19) Uiso 1 1 d DU . .
C14S C 0.8287(7) 0.7834(6) 0.7063(8) 0.081(2) Uiso 1 1 d DU . .
H14C H 0.8222 0.8047 0.6581 0.122 Uiso 1 1 calc R . .
H14D H 0.8660 0.8077 0.7072 0.122 Uiso 1 1 calc R . .
H14E H 0.7906 0.7863 0.7367 0.122 Uiso 1 1 calc R . .
O21S O 0.6511(8) 0.0913(9) 0.0736(9) 0.072(4) Uiso 0.50 1 d PDU . .
O22S O 0.5928(7) 0.0298(8) 0.0477(8) 0.055(3) Uiso 0.50 1 d PDU . .
N23S N 0.6464(8) 0.0562(10) 0.0411(10) 0.061(3) Uiso 0.50 1 d PDU . .
C24S C 0.7037(9) 0.0520(13) -0.0015(12) 0.060(4) Uiso 0.50 1 d PDU . .
H24C H 0.7205 0.0076 0.0249 0.091 Uiso 0.50 1 calc PR . .
H24D H 0.7356 0.0897 -0.0142 0.091 Uiso 0.50 1 calc PR . .
H24E H 0.6940 0.0558 -0.0442 0.091 Uiso 0.50 1 calc PR . .
O31S O 0.8940(10) 0.2404(11) 0.0132(11) 0.102(5) Uiso 0.50 1 d PDU . .
O32S O 0.9304(11) 0.1575(10) 0.1041(11) 0.107(5) Uiso 0.50 1 d PDU . .
N33S N 0.9371(11) 0.2217(11) 0.0481(13) 0.098(5) Uiso 0.50 1 d PDU . .
C34S C 0.9840(12) 0.2711(12) 0.0374(16) 0.088(5) Uiso 0.50 1 d PDU . .
H34C H 1.0077 0.2939 -0.0116 0.132 Uiso 0.50 1 calc PR . .
H34D H 1.0136 0.2486 0.0686 0.132 Uiso 0.50 1 calc PR . .
H34E H 0.9636 0.3055 0.0475 0.132 Uiso 0.50 1 calc PR . .
O41S O 0.0494(11) 0.0426(14) 0.9080(15) 0.045(5) Uiso 0.25 1 d PDU . .
O42S O 0.1334(12) -0.0143(15) 0.9037(15) 0.053(5) Uiso 0.25 1 d PDU . .
N43S N 0.1000(13) 0.0209(17) 0.9278(16) 0.048(5) Uiso 0.25 1 d PDU . .
C44S C 0.1159(18) 0.026(2) 0.9847(18) 0.045(5) Uiso 0.25 1 d PDU . .
H44C H 0.1131 0.0731 0.9758 0.067 Uiso 0.25 1 calc PR . .
H44D H 0.1596 0.0134 0.9887 0.067 Uiso 0.25 1 calc PR . .
H44E H 0.0859 -0.0059 1.0286 0.067 Uiso 0.25 1 calc PR . .
O51X O 0.7800(10) 0.8006(10) 0.9278(11) 0.097(3) Uiso 0.50 1 d PDU B 1
O52X O 0.8155(11) 0.8807(12) 0.8148(10) 0.097(3) Uiso 0.50 1 d PDU B 1
N53X N 0.8148(10) 0.8534(11) 0.8830(11) 0.097(3) Uiso 0.50 1 d PDU B 1
C54X C 0.8523(14) 0.8892(14) 0.9053(15) 0.098(3) Uiso 0.50 1 d PDU B 1
H54C H 0.8774 0.9297 0.8640 0.147 Uiso 0.50 1 calc PR B 1
H54D H 0.8812 0.8581 0.9328 0.147 Uiso 0.50 1 calc PR B 1
H54E H 0.8237 0.9040 0.9343 0.147 Uiso 0.50 1 calc PR B 1
O51Y O 0.9168(10) 0.7457(11) 0.8888(11) 0.091(3) Uiso 0.50 1 d PDU C 2
N52Y N 0.8583(12) 0.8442(13) 0.8439(13) 0.096(3) Uiso 0.50 1 d PDU C 2
C53Y C 0.9081(15) 0.8016(14) 0.8580(14) 0.094(3) Uiso 0.50 1 d PDU C 2
H53Y H 0.9478 0.8289 0.8333 0.113 Uiso 0.50 1 calc PR C 2
C54Y C 0.7948(14) 0.8116(18) 0.8704(19) 0.096(3) Uiso 0.50 1 d PDU C 2
H54F H 0.7645 0.8468 0.8582 0.145 Uiso 0.50 1 calc PR C 2
H54G H 0.7873 0.7826 0.9216 0.145 Uiso 0.50 1 calc PR C 2
H54H H 0.7889 0.7828 0.8497 0.145 Uiso 0.50 1 calc PR C 2
C55Y C 0.8539(18) 0.9146(14) 0.7891(17) 0.097(3) Uiso 0.50 1 d PDU C 2
H55A H 0.8124 0.9295 0.8011 0.145 Uiso 0.50 1 calc PR C 2
H55B H 0.8579 0.9159 0.7441 0.145 Uiso 0.50 1 calc PR C 2
H55C H 0.8883 0.9455 0.7855 0.145 Uiso 0.50 1 calc PR C 2
O61S O 0.8615(11) 0.1125(12) 0.8082(12) 0.097(5) Uiso 0.50 1 d PU . .
N62S N 0.9334(13) 0.0845(13) 0.7338(15) 0.090(4) Uiso 0.50 1 d PDU . .
C63S C 0.9070(17) 0.0828(18) 0.792(2) 0.091(4) Uiso 0.50 1 d PU . .
H63 H 0.9257 0.0532 0.8306 0.109 Uiso 0.50 1 calc PR . .
C64S C 0.9870(14) 0.0477(16) 0.7281(17) 0.087(5) Uiso 0.50 1 d PDU . .
H64F H 1.0017 0.0259 0.7723 0.130 Uiso 0.50 1 calc PR . .
H64G H 1.0217 0.0799 0.6899 0.130 Uiso 0.50 1 calc PR . .
H64H H 0.9744 0.0122 0.7179 0.130 Uiso 0.50 1 calc PR . .
C65S C 0.9226(16) 0.1262(17) 0.6655(16) 0.090(5) Uiso 0.50 1 d PDU . .
H65A H 0.9009 0.0977 0.6521 0.136 Uiso 0.50 1 calc PR . .
H65B H 0.9637 0.1475 0.6323 0.136 Uiso 0.50 1 calc PR . .
H65C H 0.8958 0.1623 0.6646 0.136 Uiso 0.50 1 calc PR . .
O71S O 0.0867(5) 0.6815(5) 0.2238(6) 0.089(3) Uiso 1 1 d . . .
O81S O 0.1185(8) 0.8177(8) 0.1136(9) 0.055(4) Uiso 0.50 1 d P . .
O91S O 0.9964(9) 0.8500(10) 0.0690(11) 0.078(6) Uiso 0.50 1 d P . .

loop_
_atom_site_aniso_label
_atom_site_aniso_U_11
_atom_site_aniso_U_22
_atom_site_aniso_U_33
_atom_site_aniso_U_23
_atom_site_aniso_U_13
_atom_site_aniso_U_12
Zn1 0.0259(6) 0.0276(6) 0.0254(7) -0.0166(6) -0.0038(5) 0.0026(5)
Zn2 0.0273(7) 0.0301(6) 0.0360(7) -0.0225(6) -0.0048(6) 0.0039(5)
Zn3 0.0210(6) 0.0527(8) 0.0413(8) -0.0355(7) -0.0013(6) 0.0008(6)
Zn4 0.0212(6) 0.0294(6) 0.0350(7) -0.0201(6) -0.0022(5) 0.0024(5)
N111 0.036(5) 0.027(5) 0.014(4) -0.009(4) -0.001(4) 0.003(4)
C112 0.040(7) 0.029(6) 0.035(7) -0.021(5) -0.010(5) 0.008(5)
C113 0.046(7) 0.047(7) 0.058(8) -0.035(7) -0.028(7) 0.021(6)
C114 0.090(11) 0.065(9) 0.029(7) -0.030(7) -0.020(7) 0.013(8)
C115 0.054(8) 0.069(9) 0.043(8) -0.037(7) -0.014(7) 0.018(7)
C116 0.041(7) 0.040(6) 0.018(6) -0.007(5) -0.006(5) 0.000(5)
N121 0.024(5) 0.035(5) 0.031(5) -0.024(4) -0.003(4) 0.004(4)
N122 0.034(5) 0.026(4) 0.029(5) -0.016(4) -0.011(4) 0.006(4)
C123 0.031(6) 0.028(6) 0.030(6) -0.014(5) -0.009(5) 0.001(5)
C124 0.019(5) 0.047(7) 0.050(7) -0.027(6) -0.015(5) 0.013(5)
C125 0.023(6) 0.040(6) 0.050(8) -0.028(6) -0.007(5) 0.006(5)
C126 0.021(5) 0.035(6) 0.031(6) -0.020(5) 0.005(5) -0.002(5)
N131 0.034(5) 0.028(5) 0.043(6) -0.024(5) -0.013(4) 0.008(4)
C132 0.020(6) 0.031(6) 0.036(6) -0.023(5) 0.000(5) -0.003(5)
C133 0.029(6) 0.039(6) 0.057(8) -0.030(6) -0.011(6) 0.010(5)
C134 0.049(8) 0.026(6) 0.053(8) -0.019(6) -0.027(6) 0.009(5)
C135 0.046(7) 0.034(6) 0.051(8) -0.029(6) -0.022(6) 0.012(6)
C136 0.028(6) 0.042(6) 0.057(8) -0.038(6) -0.007(6) 0.005(5)
N141 0.029(5) 0.029(5) 0.038(5) -0.027(4) -0.010(4) 0.010(4)
N142 0.029(5) 0.033(5) 0.023(5) -0.020(4) -0.003(4) 0.001(4)
C143 0.026(6) 0.035(6) 0.034(6) -0.021(5) -0.012(5) 0.005(5)
C144 0.032(6) 0.037(6) 0.050(8) -0.024(6) -0.013(6) 0.007(5)
C145 0.029(6) 0.045(7) 0.050(7) -0.037(6) -0.011(6) 0.010(5)
C146 0.039(6) 0.021(5) 0.032(6) -0.016(5) -0.008(5) 0.002(5)
C151 0.025(6) 0.040(6) 0.038(7) -0.031(6) -0.004(5) 0.003(5)
C152 0.032(6) 0.026(5) 0.028(6) -0.020(5) -0.004(5) 0.005(5)
C153 0.020(5) 0.034(6) 0.032(6) -0.021(5) -0.005(5) 0.012(5)
C154 0.040(6) 0.024(5) 0.033(6) -0.021(5) -0.001(5) 0.002(5)
C155 0.038(6) 0.033(6) 0.023(6) -0.016(5) 0.000(5) 0.002(5)
C156 0.028(6) 0.032(6) 0.034(6) -0.018(5) -0.004(5) 0.004(5)
N211 0.029(5) 0.028(4) 0.022(5) -0.017(4) -0.005(4) 0.004(4)
C212 0.032(6) 0.043(6) 0.022(6) -0.022(5) -0.011(5) 0.010(5)
C213 0.044(7) 0.025(6) 0.037(7) -0.017(5) -0.017(6) 0.001(5)
C214 0.055(8) 0.023(5) 0.033(7) -0.015(5) -0.011(6) -0.002(5)
C215 0.033(6) 0.041(6) 0.029(6) -0.023(5) -0.005(5) 0.003(5)
C216 0.040(7) 0.031(6) 0.038(7) -0.025(5) -0.013(5) 0.012(5)
N221 0.020(5) 0.051(6) 0.029(5) -0.025(5) -0.005(4) 0.005(4)
N222 0.027(5) 0.033(5) 0.028(5) -0.017(4) -0.007(4) 0.003(4)
C223 0.037(6) 0.040(6) 0.029(6) -0.022(5) -0.013(5) 0.009(5)
C224 0.040(7) 0.062(8) 0.056(8) -0.050(7) -0.024(6) 0.023(6)
C225 0.021(6) 0.075(8) 0.037(7) -0.044(7) -0.002(5) 0.009(6)
C226 0.025(6) 0.044(6) 0.036(6) -0.030(6) 0.000(5) 0.003(5)
N231 0.021(5) 0.044(5) 0.044(6) -0.034(5) -0.005(4) 0.001(4)
C232 0.027(6) 0.035(6) 0.042(7) -0.028(6) -0.002(5) 0.003(5)
C233 0.031(6) 0.043(6) 0.047(7) -0.035(6) -0.006(5) -0.002(5)
C234 0.030(6) 0.049(7) 0.059(8) -0.041(7) -0.022(6) 0.010(5)
C235 0.030(7) 0.075(9) 0.067(9) -0.056(8) -0.009(7) 0.009(6)
C236 0.021(6) 0.063(8) 0.052(8) -0.044(7) -0.010(5) 0.001(5)
N241 0.016(4) 0.032(5) 0.028(5) -0.019(4) 0.001(4) -0.005(4)
N242 0.019(4) 0.031(5) 0.030(5) -0.018(4) -0.001(4) 0.000(4)
C243 0.023(5) 0.030(6) 0.031(6) -0.019(5) 0.003(5) -0.006(4)
C244 0.031(6) 0.031(6) 0.029(6) -0.027(5) -0.009(5) 0.006(5)
C245 0.024(6) 0.033(6) 0.036(7) -0.022(5) 0.010(5) -0.006(5)
C246 0.023(5) 0.038(6) 0.025(6) -0.018(5) -0.004(5) -0.005(5)
C251 0.018(5) 0.034(6) 0.034(6) -0.021(5) 0.001(5) 0.000(4)
C252 0.034(6) 0.036(6) 0.036(6) -0.033(6) -0.006(5) 0.004(5)
C253 0.018(5) 0.033(6) 0.032(6) -0.019(5) -0.002(5) 0.002(4)
C254 0.022(6) 0.033(6) 0.042(7) -0.024(6) 0.001(5) -0.004(5)
C255 0.023(6) 0.037(6) 0.040(7) -0.028(6) -0.003(5) 0.001(5)
C256 0.018(5) 0.032(6) 0.042(7) -0.016(6) 0.002(5) 0.000(5)
N311 0.031(5) 0.026(4) 0.022(5) -0.013(4) -0.003(4) -0.002(4)
C312 0.020(5) 0.037(6) 0.035(6) -0.025(6) 0.006(5) 0.002(5)
C313 0.029(6) 0.040(6) 0.028(6) -0.018(6) 0.001(5) -0.002(5)
C314 0.042(7) 0.039(7) 0.055(8) -0.026(7) -0.003(6) -0.005(6)
C315 0.059(8) 0.035(7) 0.044(8) -0.015(6) 0.004(7) -0.001(6)
C316 0.045(7) 0.035(6) 0.033(7) -0.014(6) -0.001(6) -0.005(5)
N321 0.020(4) 0.035(5) 0.028(5) -0.021(4) 0.000(4) -0.001(4)
N322 0.024(5) 0.028(5) 0.025(5) -0.017(4) 0.003(4) 0.000(4)
C323 0.021(5) 0.029(5) 0.029(6) -0.022(5) 0.007(5) -0.001(4)
C324 0.022(5) 0.047(7) 0.030(6) -0.030(6) -0.004(5) 0.003(5)
C325 0.022(5) 0.035(6) 0.030(6) -0.020(5) -0.005(5) 0.005(5)
C326 0.027(6) 0.024(5) 0.028(6) -0.015(5) -0.004(5) 0.004(4)
N331 0.021(4) 0.034(5) 0.036(5) -0.023(5) -0.004(4) 0.002(4)
C332 0.017(5) 0.035(6) 0.034(6) -0.022(5) -0.001(5) -0.009(5)
C333 0.030(6) 0.044(7) 0.042(7) -0.031(6) -0.001(5) 0.007(5)
C334 0.032(6) 0.050(7) 0.048(8) -0.033(7) 0.004(6) -0.006(6)
C335 0.041(7) 0.045(7) 0.037(7) -0.017(6) 0.008(6) -0.007(6)
C336 0.030(6) 0.034(6) 0.039(7) -0.017(6) 0.002(5) -0.002(5)
N341 0.025(5) 0.026(5) 0.033(5) -0.017(4) -0.005(4) 0.000(4)
N342 0.022(5) 0.024(4) 0.042(6) -0.018(4) -0.010(4) 0.001(4)
C343 0.022(5) 0.030(6) 0.042(7) -0.030(5) -0.009(5) 0.008(4)
C344 0.019(5) 0.046(7) 0.047(7) -0.030(6) -0.005(5) 0.004(5)
C345 0.027(6) 0.037(6) 0.041(7) -0.016(6) -0.020(6) 0.009(5)
C346 0.037(6) 0.024(5) 0.032(6) -0.018(5) -0.006(5) -0.002(5)
C351 0.027(6) 0.024(5) 0.023(6) -0.009(5) -0.002(5) -0.001(4)
C352 0.035(6) 0.025(5) 0.018(5) -0.016(5) -0.005(5) 0.007(5)
C353 0.031(6) 0.019(5) 0.021(5) -0.009(5) -0.007(5) -0.002(4)
C354 0.028(6) 0.023(5) 0.021(5) -0.015(5) 0.002(4) 0.002(4)
C355 0.036(6) 0.026(5) 0.029(6) -0.017(5) -0.001(5) -0.004(5)
C356 0.017(5) 0.032(6) 0.026(6) -0.014(5) 0.000(4) -0.005(4)
N411 0.029(5) 0.024(5) 0.033(5) -0.015(4) -0.001(4) 0.000(4)
C412 0.032(6) 0.033(6) 0.042(7) -0.026(6) -0.009(5) 0.011(5)
C413 0.039(7) 0.048(7) 0.047(8) -0.026(7) -0.016(6) 0.009(6)
C414 0.058(8) 0.037(7) 0.032(7) -0.020(6) -0.010(6) 0.003(6)
C415 0.048(7) 0.035(6) 0.032(7) -0.018(6) -0.007(6) 0.005(5)
C416 0.028(6) 0.042(7) 0.046(7) -0.025(6) -0.003(5) 0.001(5)
N421 0.028(5) 0.028(5) 0.047(6) -0.026(5) 0.002(4) -0.009(4)
N422 0.028(5) 0.025(5) 0.036(5) -0.019(4) -0.001(4) 0.004(4)
C423 0.028(6) 0.035(6) 0.026(6) -0.019(5) 0.001(5) 0.003(5)
C424 0.030(6) 0.043(7) 0.051(8) -0.038(6) -0.007(6) 0.000(5)
C425 0.034(6) 0.042(7) 0.057(8) -0.039(7) -0.017(6) 0.008(5)
C426 0.019(5) 0.037(6) 0.036(7) -0.024(5) -0.001(5) 0.004(5)
N431 0.030(5) 0.042(5) 0.035(5) -0.024(5) -0.002(4) 0.001(4)
C432 0.034(7) 0.048(7) 0.043(7) -0.026(6) -0.008(6) 0.006(6)
C433 0.030(6) 0.047(7) 0.042(7) -0.028(6) -0.006(6) 0.008(6)
C434 0.027(7) 0.084(10) 0.060(9) -0.049(8) 0.004(6) 0.015(7)
C435 0.031(7) 0.056(8) 0.052(8) -0.029(7) 0.004(6) -0.008(6)
C436 0.028(6) 0.067(8) 0.041(7) -0.037(7) 0.004(6) -0.006(6)
N441 0.045(6) 0.050(6) 0.037(6) -0.025(5) 0.002(5) -0.009(5)
N442 0.037(5) 0.044(6) 0.034(5) -0.024(5) -0.004(5) -0.002(4)
C443 0.040(7) 0.053(7) 0.037(7) -0.035(6) -0.007(6) 0.009(6)
C444 0.052(8) 0.060(8) 0.068(10) -0.049(8) 0.006(7) 0.004(7)
C445 0.083(10) 0.045(7) 0.065(9) -0.049(8) -0.002(8) 0.001(7)
C446 0.032(6) 0.050(7) 0.038(7) -0.025(6) 0.000(5) -0.012(5)
C451 0.013(5) 0.032(6) 0.035(6) -0.021(5) 0.009(5) -0.007(4)
C452 0.025(6) 0.025(5) 0.044(7) -0.021(5) -0.004(5) -0.003(4)
C453 0.037(6) 0.032(6) 0.041(7) -0.030(6) -0.003(5) -0.002(5)
C454 0.030(6) 0.040(6) 0.038(7) -0.026(6) 0.006(5) -0.003(5)
C455 0.026(6) 0.044(7) 0.070(10) -0.035(7) 0.000(6) 0.007(5)
C456 0.034(6) 0.033(6) 0.041(7) -0.018(6) -0.007(6) 0.001(5)
N511 0.030(5) 0.037(5) 0.047(6) -0.029(5) -0.003(5) 0.003(4)
C512 0.027(6) 0.038(6) 0.056(8) -0.035(6) 0.002(6) 0.001(5)
C513 0.041(7) 0.052(8) 0.073(9) -0.046(8) 0.004(7) 0.009(6)
C514 0.054(9) 0.074(10) 0.096(13) -0.061(10) 0.014(9) 0.011(8)
C515 0.053(9) 0.077(11) 0.133(16) -0.073(12) -0.022(10) 0.035(8)
C516 0.049(8) 0.059(8) 0.063(9) -0.034(8) -0.015(7) 0.019(7)
N521 0.041(5) 0.028(5) 0.032(5) -0.018(4) -0.008(5) -0.006(4)
N522 0.032(5) 0.030(5) 0.034(5) -0.021(4) 0.001(4) -0.004(4)
C523 0.038(7) 0.037(6) 0.032(7) -0.028(6) 0.015(5) -0.014(5)
C524 0.048(8) 0.038(6) 0.043(8) -0.031(6) 0.013(6) -0.019(6)
C525 0.048(7) 0.043(7) 0.030(7) -0.021(6) 0.002(6) -0.018(6)
C526 0.045(7) 0.032(6) 0.041(7) -0.026(6) -0.014(6) 0.007(5)
N531 0.025(5) 0.039(5) 0.046(6) -0.025(5) -0.013(4) 0.010(4)
C532 0.034(6) 0.038(6) 0.048(7) -0.035(6) 0.002(5) -0.001(5)
C533 0.041(7) 0.034(6) 0.071(9) -0.028(7) -0.017(7) 0.004(6)
C534 0.030(7) 0.062(8) 0.078(10) -0.054(8) -0.005(7) -0.003(6)
C535 0.032(7) 0.065(9) 0.071(9) -0.048(8) -0.018(6) 0.006(6)
C536 0.035(7) 0.045(7) 0.068(9) -0.046(7) -0.010(6) 0.004(5)
N541 0.032(5) 0.033(5) 0.058(7) -0.022(5) -0.005(5) 0.004(4)
N542 0.026(5) 0.029(5) 0.051(6) -0.021(5) -0.012(4) 0.009(4)
C543 0.023(6) 0.030(6) 0.055(8) -0.028(6) -0.006(5) 0.009(5)
C544 0.025(6) 0.039(7) 0.085(10) -0.029(7) -0.008(7) 0.006(5)
C545 0.041(7) 0.037(7) 0.072(9) -0.023(7) -0.014(7) 0.014(6)
C546 0.023(6) 0.035(6) 0.053(8) -0.021(6) -0.004(5) 0.001(5)
C551 0.033(6) 0.030(6) 0.040(7) -0.017(5) -0.018(5) 0.003(5)
C552 0.029(6) 0.027(5) 0.028(6) -0.012(5) -0.011(5) 0.004(5)
C553 0.033(6) 0.028(6) 0.064(8) -0.024(6) -0.021(6) 0.010(5)
C554 0.030(7) 0.039(7) 0.091(10) -0.035(7) -0.019(7) 0.003(5)
C555 0.041(7) 0.046(7) 0.092(11) -0.049(8) -0.014(7) 0.015(6)
C556 0.030(6) 0.042(7) 0.077(9) -0.044(7) -0.015(6) 0.007(5)
N611 0.022(5) 0.058(6) 0.039(6) -0.029(6) 0.007(4) 0.005(5)
C612 0.026(6) 0.058(8) 0.040(8) -0.034(7) 0.008(5) -0.001(6)
C613 0.055(8) 0.049(7) 0.021(6) -0.016(6) 0.013(6) -0.002(6)
C614 0.026(6) 0.076(10) 0.044(8) -0.032(8) -0.002(6) 0.008(6)
C615 0.026(6) 0.076(10) 0.053(8) -0.045(8) -0.002(6) 0.010(6)
C616 0.022(6) 0.044(7) 0.054(8) -0.033(6) -0.006(6) 0.005(5)
N621 0.033(6) 0.068(7) 0.048(7) -0.041(6) 0.015(5) -0.016(5)
N622 0.032(5) 0.056(6) 0.054(7) -0.045(6) 0.008(5) -0.005(5)
C623 0.047(7) 0.042(7) 0.030(7) -0.014(6) 0.014(6) 0.002(6)
C624 0.099(11) 0.053(8) 0.025(7) -0.016(7) -0.001(7) -0.015(8)
C625 0.093(11) 0.047(8) 0.043(9) -0.019(8) 0.033(8) -0.033(8)
C626 0.026(6) 0.063(8) 0.061(9) -0.045(7) 0.021(6) -0.022(6)
N631 0.028(5) 0.027(4) 0.030(5) -0.017(4) -0.008(4) 0.009(4)
C632 0.018(5) 0.025(5) 0.033(6) -0.015(5) 0.003(5) 0.006(4)
C633 0.033(6) 0.027(6) 0.042(7) -0.019(5) -0.011(5) 0.015(5)
C634 0.045(7) 0.025(6) 0.030(6) -0.009(5) 0.008(5) 0.006(5)
C635 0.058(8) 0.052(7) 0.020(6) -0.022(6) -0.007(6) 0.010(6)
C636 0.028(6) 0.040(6) 0.038(7) -0.022(6) -0.005(5) 0.004(5)
N641 0.022(5) 0.039(5) 0.026(5) -0.022(4) 0.001(4) -0.003(4)
N642 0.030(5) 0.018(4) 0.030(5) -0.016(4) -0.010(4) 0.003(4)
C643 0.014(5) 0.028(5) 0.022(6) -0.011(5) -0.002(4) 0.003(4)
C644 0.020(6) 0.053(7) 0.028(6) -0.016(6) 0.002(5) -0.003(5)
C645 0.035(7) 0.050(7) 0.036(7) -0.030(6) -0.011(6) 0.005(5)
C646 0.028(6) 0.053(7) 0.024(6) -0.018(6) 0.001(5) 0.001(5)
C651 0.028(6) 0.039(6) 0.037(7) -0.027(6) -0.003(5) -0.001(5)
C652 0.032(6) 0.043(6) 0.025(6) -0.020(5) -0.003(5) -0.006(5)
C653 0.023(5) 0.030(6) 0.032(6) -0.022(5) -0.004(5) -0.003(4)
C654 0.034(6) 0.034(6) 0.035(7) -0.027(6) 0.003(5) -0.006(5)
C655 0.035(6) 0.032(6) 0.055(8) -0.031(6) -0.016(6) 0.006(5)
C656 0.022(6) 0.051(7) 0.080(10) -0.056(8) -0.003(6) -0.006(5)
Cl11 0.0396(14) 0.0434(14) 0.0512(16) -0.0252(14) -0.0015(13) 0.0021(11)
O12 0.040(2) 0.057(3) 0.059(3) -0.012(3) -0.001(2) 0.005(2)
O13 0.052(3) 0.057(3) 0.050(2) -0.022(2) -0.004(2) -0.003(3)
O14 0.038(2) 0.042(2) 0.053(3) -0.023(2) -0.001(2) 0.0036(19)
O15 0.057(3) 0.045(2) 0.063(3) -0.029(2) 0.009(3) -0.006(2)
Cl21 0.0554(16) 0.0328(13) 0.0339(14) -0.0198(11) -0.0066(12) 0.0083(11)
O22 0.057(3) 0.036(2) 0.035(3) -0.019(2) -0.009(2) 0.0097(19)
O23 0.057(3) 0.037(2) 0.038(3) -0.022(2) -0.008(2) 0.007(2)
O24 0.061(3) 0.036(3) 0.037(2) -0.0219(19) -0.001(2) 0.007(2)
O25 0.054(3) 0.036(2) 0.037(2) -0.0168(18) -0.003(2) 0.0085(19)
Cl31 0.0452(17) 0.0525(16) 0.082(2) -0.0310(17) -0.0192(15) 0.0033(13)
O32 0.044(3) 0.053(3) 0.078(3) -0.028(3) -0.020(2) 0.006(2)
O33 0.058(3) 0.054(2) 0.091(3) -0.031(3) -0.013(3) -0.004(2)
O34 0.047(3) 0.065(3) 0.087(3) -0.034(3) -0.023(2) 0.010(2)
O35 0.054(3) 0.064(3) 0.081(3) -0.029(3) -0.015(2) 0.001(3)
Cl41 0.0291(13) 0.0438(14) 0.0621(16) -0.0366(14) -0.0092(12) 0.0053(10)
O42 0.031(2) 0.046(3) 0.064(3) -0.034(2) -0.010(2) 0.0088(19)
O43 0.037(3) 0.058(3) 0.062(2) -0.034(2) -0.006(2) 0.001(2)
O44 0.035(3) 0.045(2) 0.069(3) -0.037(2) -0.011(2) 0.0108(19)
O45 0.034(2) 0.047(2) 0.073(3) -0.039(2) -0.007(2) 0.0005(18)
Cl51 0.0410(14) 0.0389(13) 0.0449(15) -0.0201(12) -0.0133(12) 0.0055(11)
O52 0.045(3) 0.040(3) 0.052(3) -0.022(2) -0.012(2) 0.008(2)
O53 0.042(3) 0.041(3) 0.048(3) -0.021(2) -0.0160(19) 0.006(2)
O54 0.046(3) 0.044(2) 0.048(3) -0.026(2) -0.016(2) 0.007(2)
O55 0.048(3) 0.054(3) 0.049(2) -0.011(2) -0.010(2) 0.003(2)
Cl61 0.0406(16) 0.0536(16) 0.072(2) -0.0387(17) -0.0130(14) 0.0026(13)
O62X 0.044(3) 0.052(2) 0.075(3) -0.036(2) -0.012(3) 0.002(2)
O63X 0.041(2) 0.056(3) 0.073(3) -0.035(3) -0.011(2) 0.005(2)
O64X 0.044(3) 0.057(3) 0.073(3) -0.036(3) -0.009(2) 0.003(2)
O65X 0.045(2) 0.059(2) 0.073(3) -0.038(2) -0.014(2) -0.001(2)
O62Y 0.043(3) 0.052(2) 0.073(3) -0.038(2) -0.012(3) 0.002(2)
O63Y 0.042(3) 0.055(3) 0.075(3) -0.035(3) -0.012(2) 0.004(2)
O64Y 0.042(2) 0.056(2) 0.073(3) -0.038(2) -0.013(2) 0.001(2)
O65Y 0.046(3) 0.058(3) 0.073(3) -0.038(2) -0.009(2) 0.002(3)
Cl71 0.0398(14) 0.0348(12) 0.0454(15) -0.0281(12) -0.0067(11) -0.0019(10)
O74 0.041(3) 0.037(2) 0.051(3) -0.028(2) -0.005(2) -0.0061(19)
O75 0.045(2) 0.045(3) 0.053(2) -0.033(2) 0.0014(18) -0.008(2)
O72 0.048(3) 0.039(2) 0.063(3) -0.024(2) -0.001(2) 0.0046(18)
O73 0.057(3) 0.048(3) 0.047(2) -0.022(2) -0.012(2) -0.013(2)
Cl81 0.0278(12) 0.0354(12) 0.0315(12) -0.0239(11) -0.0033(10) 0.0058(10)
O82 0.0272(18) 0.043(2) 0.036(2) -0.025(2) -0.0031(18) 0.004(2)
O83 0.031(2) 0.043(2) 0.035(2) -0.028(2) 0.0007(18) 0.004(2)
O84 0.033(3) 0.041(2) 0.036(2) -0.0160(18) -0.002(2) 0.008(2)
O85 0.037(3) 0.039(2) 0.038(2) -0.0280(19) -0.005(2) 0.005(2)

loop_
_atom_type_symbol
_atom_type_description
_atom_type_scat_dispersion_real
_atom_type_scat_dispersion_imag
_atom_type_scat_source
C C 0.0033 0.0016 'International Tables Vol C Tables 4.2.6.8 and 6.1.1.4'
H H 0.0000 0.0000 'International Tables Vol C Tables 4.2.6.8 and 6.1.1.4'
N N 0.0061 0.0033 'International Tables Vol C Tables 4.2.6.8 and 6.1.1.4'
O O 0.0106 0.0060 'International Tables Vol C Tables 4.2.6.8 and 6.1.1.4'
Zn Zn 0.2839 1.4301 'International Tables Vol C Tables 4.2.6.8 and 6.1.1.4'
Cl Cl 0.1484 0.1585 'International Tables Vol C Tables 4.2.6.8 and 6.1.1.4'

loop_
_geom_angle_atom_site_label_1
_geom_angle_atom_site_label_2
_geom_angle_atom_site_label_3
_geom_angle
_geom_angle_site_symmetry_1
_geom_angle_site_symmetry_3
_geom_angle_publ_flag
N311 Zn1 N122 93.2(3) . . ?
N311 Zn1 N222 101.9(3) . . ?
N122 Zn1 N222 159.5(3) . . ?
N311 Zn1 N211 178.3(3) . . ?
N122 Zn1 N211 88.5(3) . . ?
N222 Zn1 N211 76.6(3) . . ?
N311 Zn1 N322 76.5(3) . . ?
N122 Zn1 N322 107.8(3) . . ?
N222 Zn1 N322 89.4(3) . . ?
N211 Zn1 N322 102.8(3) . . ?
N311 Zn1 N111 95.3(3) . . ?
N122 Zn1 N111 76.1(3) . . ?
N222 Zn1 N111 88.5(3) . . ?
N211 Zn1 N111 85.3(3) . . ?
N322 Zn1 N111 171.0(3) . . ?
N422 Zn2 N131 166.2(3) . . ?
N422 Zn2 N511 93.3(3) . . ?
N131 Zn2 N511 93.9(3) . . ?
N422 Zn2 N411 75.2(3) . . ?
N131 Zn2 N411 92.7(3) . . ?
N511 Zn2 N411 91.9(3) . . ?
N422 Zn2 N142 96.3(3) . . ?
N131 Zn2 N142 77.2(3) . . ?
N511 Zn2 N142 170.2(3) . . ?
N411 Zn2 N142 92.8(3) . . ?
N422 Zn2 N522 100.8(3) . . ?
N131 Zn2 N522 92.4(3) . . ?
N511 Zn2 N522 75.3(3) . . ?
N411 Zn2 N522 166.5(3) . . ?
N142 Zn2 N522 100.6(3) . . ?
N231 Zn3 N611 176.4(3) . . ?
N231 Zn3 N622 103.3(3) . . ?
N611 Zn3 N622 77.0(4) . . ?
N231 Zn3 N442 89.9(3) . . ?
N611 Zn3 N442 90.8(3) . . ?
N622 Zn3 N442 158.3(3) . . ?
N231 Zn3 N242 77.2(3) . . ?
N611 Zn3 N242 99.2(3) . . ?
N622 Zn3 N242 96.6(3) . . ?
N442 Zn3 N242 103.1(3) . . ?
N231 Zn3 N431 91.3(3) . . ?
N611 Zn3 N431 92.3(3) . . ?
N622 Zn3 N431 86.7(3) . . ?
N442 Zn3 N431 75.7(3) . . ?
N242 Zn3 N431 168.4(3) . . ?
N631 Zn4 N331 172.3(3) . . ?
N631 Zn4 N542 92.4(3) . . ?
N331 Zn4 N542 90.8(3) . . ?
N631 Zn4 N342 100.8(3) . . ?
N331 Zn4 N342 77.9(3) . . ?
N542 Zn4 N342 160.4(3) . . ?
N631 Zn4 N531 98.6(3) . . ?
N331 Zn4 N531 89.0(3) . . ?
N542 Zn4 N531 75.5(3) . . ?
N342 Zn4 N531 88.3(3) . . ?
N631 Zn4 N642 76.8(3) . . ?
N331 Zn4 N642 95.7(3) . . ?
N542 Zn4 N642 100.4(3) . . ?
N342 Zn4 N642 96.6(3) . . ?
N531 Zn4 N642 173.8(3) . . ?
C116 N111 C112 119.3(9) . . ?
C116 N111 Zn1 126.3(7) . . ?
C112 N111 Zn1 112.7(6) . . ?
N111 C112 C113 121.5(10) . . ?
N111 C112 C123 114.9(9) . . ?
C113 C112 C123 123.5(10) . . ?
C112 C113 C114 118.5(11) . . ?
C112 C113 H113 120.7 . . ?
C114 C113 H113 120.7 . . ?
C115 C114 C113 119.0(11) . . ?
C115 C114 H114 120.5 . . ?
C113 C114 H114 120.5 . . ?
C114 C115 C116 118.3(11) . . ?
C114 C115 H115 120.8 . . ?
C116 C115 H115 120.8 . . ?
N111 C116 C115 123.3(10) . . ?
N111 C116 H116 118.3 . . ?
C115 C116 H116 118.3 . . ?
N122 N121 C125 111.6(8) . . ?
N122 N121 C126 120.5(7) . . ?
C125 N121 C126 127.4(9) . . ?
C123 N122 N121 105.8(8) . . ?
C123 N122 Zn1 115.2(7) . . ?
N121 N122 Zn1 138.8(6) . . ?
N122 C123 C124 111.0(9) . . ?
N122 C123 C112 118.8(9) . . ?
C124 C123 C112 130.2(9) . . ?
C125 C124 C123 104.7(9) . . ?
C125 C124 H124 127.6 . . ?
C123 C124 H124 127.6 . . ?
N121 C125 C124 106.9(9) . . ?
N121 C125 H125 126.5 . . ?
C124 C125 H125 126.5 . . ?
N121 C126 C151 112.9(8) . . ?
N121 C126 H12A 109.0 . . ?
C151 C126 H12A 109.0 . . ?
N121 C126 H12B 109.0 . . ?
C151 C126 H12B 109.0 . . ?
H12A C126 H12B 107.8 . . ?
C136 N131 C132 118.3(9) . . ?
C136 N131 Zn2 126.2(7) . . ?
C132 N131 Zn2 115.5(6) . . ?
N131 C132 C133 123.2(9) . . ?
N131 C132 C143 115.3(8) . . ?
C133 C132 C143 121.5(9) . . ?
C132 C133 C134 117.5(10) . . ?
C132 C133 H133 121.3 . . ?
C134 C133 H133 121.3 . . ?
C135 C134 C133 119.0(10) . . ?
C135 C134 H134 120.5 . . ?
C133 C134 H134 120.5 . . ?
C136 C135 C134 120.5(10) . . ?
C136 C135 H135 119.8 . . ?
C134 C135 H135 119.8 . . ?
N131 C136 C135 121.6(10) . . ?
N131 C136 H136 119.2 . . ?
C135 C136 H136 119.2 . . ?
C145 N141 N142 111.5(8) . . ?
C145 N141 C146 126.3(8) . . ?
N142 N141 C146 121.8(8) . . ?
C143 N142 N141 104.8(8) . . ?
C143 N142 Zn2 111.9(6) . . ?
N141 N142 Zn2 142.4(6) . . ?
N142 C143 C144 110.9(9) . . ?
N142 C143 C132 119.2(9) . . ?
C144 C143 C132 129.9(9) . . ?
C145 C144 C143 104.2(10) . . ?
C145 C144 H144 127.9 . . ?
C143 C144 H144 127.9 . . ?
N141 C145 C144 108.5(9) . . ?
N141 C145 H145 125.8 . . ?
C144 C145 H145 125.8 . . ?
N141 C146 C153 113.3(8) . . ?
N141 C146 H14A 108.9 . . ?
C153 C146 H14A 108.9 . . ?
N141 C146 H14B 108.9 . . ?
C153 C146 H14B 108.9 . . ?
H14A C146 H14B 107.7 . . ?
C152 C151 C156 119.1(9) . . ?
C152 C151 C126 118.6(9) . . ?
C156 C151 C126 122.2(9) . . ?
C153 C152 C151 120.5(9) . . ?
C153 C152 H152 119.8 . . ?
C151 C152 H152 119.8 . . ?
C152 C153 C154 120.8(9) . . ?
C152 C153 C146 117.9(8) . . ?
C154 C153 C146 121.3(9) . . ?
C155 C154 C153 118.6(9) . . ?
C155 C154 H154 120.7 . . ?
C153 C154 H154 120.7 . . ?
C154 C155 C156 121.6(10) . . ?
C154 C155 H155 119.2 . . ?
C156 C155 H155 119.2 . . ?
C155 C156 C151 119.4(9) . . ?
C155 C156 H156 120.3 . . ?
C151 C156 H156 120.3 . . ?
C216 N211 C212 117.9(8) . . ?
C216 N211 Zn1 126.8(6) . . ?
C212 N211 Zn1 114.9(6) . . ?
N211 C212 C213 122.3(10) . . ?
N211 C212 C223 115.4(9) . . ?
C213 C212 C223 122.2(10) . . ?
C212 C213 C214 118.9(10) . . ?
C212 C213 H213 120.6 . . ?
C214 C213 H213 120.6 . . ?
C215 C214 C213 119.2(10) . . ?
C215 C214 H214 120.4 . . ?
C213 C214 H214 120.4 . . ?
C214 C215 C216 118.1(10) . . ?
C214 C215 H215 120.9 . . ?
C216 C215 H215 120.9 . . ?
N211 C216 C215 123.5(9) . . ?
N211 C216 H216 118.3 . . ?
C215 C216 H216 118.3 . . ?
C225 N221 N222 110.5(8) . . ?
C225 N221 C226 127.5(9) . . ?
N222 N221 C226 121.3(8) . . ?
C223 N222 N221 105.6(8) . . ?
C223 N222 Zn1 114.1(7) . . ?
N221 N222 Zn1 137.2(6) . . ?
N222 C223 C224 110.6(10) . . ?
N222 C223 C212 118.1(9) . . ?
C224 C223 C212 131.0(10) . . ?
C225 C224 C223 104.8(10) . . ?
C225 C224 H224 127.6 . . ?
C223 C224 H224 127.6 . . ?
N221 C225 C224 108.5(9) . . ?
N221 C225 H225 125.8 . . ?
C224 C225 H225 125.8 . . ?
N221 C226 C251 112.9(8) . . ?
N221 C226 H22A 109.0 . . ?
C251 C226 H22A 109.0 . . ?
N221 C226 H22B 109.0 . . ?
C251 C226 H22B 109.0 . . ?
H22A C226 H22B 107.8 . . ?
C232 N231 C236 119.0(9) . . ?
C232 N231 Zn3 115.1(6) . . ?
C236 N231 Zn3 124.7(7) . . ?
N231 C232 C233 122.4(9) . . ?
N231 C232 C243 114.7(9) . . ?
C233 C232 C243 123.0(10) . . ?
C234 C233 C232 119.5(11) . . ?
C234 C233 H233 120.3 . . ?
C232 C233 H233 120.3 . . ?
C233 C234 C235 118.5(10) . . ?
C233 C234 H234 120.8 . . ?
C235 C234 H234 120.8 . . ?
C236 C235 C234 119.6(10) . . ?
C236 C235 H235 120.2 . . ?
C234 C235 H235 120.2 . . ?
N231 C236 C235 121.0(11) . . ?
N231 C236 H236 119.5 . . ?
C235 C236 H236 119.5 . . ?
N242 N241 C245 110.3(8) . . ?
N242 N241 C246 122.5(8) . . ?
C245 N241 C246 127.0(8) . . ?
C243 N242 N241 106.5(8) . . ?
C243 N242 Zn3 111.0(6) . . ?
N241 N242 Zn3 140.9(6) . . ?
N242 C243 C244 109.9(8) . . ?
N242 C243 C232 120.0(9) . . ?
C244 C243 C232 130.1(9) . . ?
C245 C244 C243 104.2(9) . . ?
C245 C244 H244 127.9 . . ?
C243 C244 H244 127.9 . . ?
C244 C245 N241 109.1(9) . . ?
C244 C245 H245 125.4 . . ?
N241 C245 H245 125.4 . . ?
N241 C246 C253 115.6(8) . . ?
N241 C246 H24A 108.4 . . ?
C253 C246 H24A 108.4 . . ?
N241 C246 H24B 108.4 . . ?
C253 C246 H24B 108.4 . . ?
H24A C246 H24B 107.4 . . ?
C252 C251 C256 116.7(9) . . ?
C252 C251 C226 122.4(9) . . ?
C256 C251 C226 120.8(9) . . ?
C251 C252 C253 122.6(9) . . ?
C251 C252 H252 118.7 . . ?
C253 C252 H252 118.7 . . ?
C254 C253 C252 119.6(9) . . ?
C254 C253 C246 122.4(9) . . ?
C252 C253 C246 118.0(9) . . ?
C253 C254 C255 119.2(10) . . ?
C253 C254 H254 120.4 . . ?
C255 C254 H254 120.4 . . ?
C256 C255 C254 119.6(10) . . ?
C256 C255 H255 120.2 . . ?
C254 C255 H255 120.2 . . ?
C255 C256 C251 122.3(10) . . ?
C255 C256 H256 118.8 . . ?
C251 C256 H256 118.8 . . ?
C312 N311 C316 117.5(9) . . ?
C312 N311 Zn1 117.4(6) . . ?
C316 N311 Zn1 125.0(7) . . ?
N311 C312 C313 123.1(9) . . ?
N311 C312 C323 114.9(9) . . ?
C313 C312 C323 122.0(9) . . ?
C314 C313 C312 117.5(10) . . ?
C314 C313 H313 121.2 . . ?
C312 C313 H313 121.2 . . ?
C315 C314 C313 120.9(11) . . ?
C315 C314 H314 119.5 . . ?
C313 C314 H314 119.5 . . ?
C314 C315 C316 118.4(11) . . ?
C314 C315 H315 120.8 . . ?
C316 C315 H315 120.8 . . ?
N311 C316 C315 122.4(10) . . ?
N311 C316 H316 118.8 . . ?
C315 C316 H316 118.8 . . ?
C325 N321 N322 111.0(8) . . ?
C325 N321 C326 127.1(8) . . ?
N322 N321 C326 121.6(7) . . ?
C323 N322 N321 105.0(7) . . ?
C323 N322 Zn1 111.4(6) . . ?
N321 N322 Zn1 141.0(6) . . ?
N322 C323 C324 110.3(9) . . ?
N322 C323 C312 119.0(9) . . ?
C324 C323 C312 130.8(9) . . ?
C325 C324 C323 106.0(9) . . ?
C325 C324 H324 127.0 . . ?
C323 C324 H324 127.0 . . ?
N321 C325 C324 107.6(9) . . ?
N321 C325 H325 126.2 . . ?
C324 C325 H325 126.2 . . ?
N321 C326 C351 112.5(7) . . ?
N321 C326 H32A 109.1 . . ?
C351 C326 H32A 109.1 . . ?
N321 C326 H32B 109.1 . . ?
C351 C326 H32B 109.1 . . ?
H32A C326 H32B 107.8 . . ?
C336 N331 C332 117.7(9) . . ?
C336 N331 Zn4 126.5(7) . . ?
C332 N331 Zn4 115.7(7) . . ?
C333 C332 N331 122.1(9) . . ?
C333 C332 C343 123.1(9) . . ?
N331 C332 C343 114.7(9) . . ?
C332 C333 C334 120.3(10) . . ?
C332 C333 H333 119.9 . . ?
C334 C333 H333 119.9 . . ?
C333 C334 C335 117.9(11) . . ?
C333 C334 H334 121.0 . . ?
C335 C334 H334 121.0 . . ?
C336 C335 C334 119.1(11) . . ?
C336 C335 H335 120.4 . . ?
C334 C335 H335 120.4 . . ?
N331 C336 C335 122.8(10) . . ?
N331 C336 H336 118.6 . . ?
C335 C336 H336 118.6 . . ?
C345 N341 N342 111.9(8) . . ?
C345 N341 C346 126.3(8) . . ?
N342 N341 C346 120.9(7) . . ?
N341 N342 C343 106.1(7) . . ?
N341 N342 Zn4 141.1(6) . . ?
C343 N342 Zn4 111.1(6) . . ?
N342 C343 C344 108.4(9) . . ?
N342 C343 C332 119.1(8) . . ?
C344 C343 C332 132.5(9) . . ?
C345 C344 C343 106.4(9) . . ?
C345 C344 H344 126.8 . . ?
C343 C344 H344 126.8 . . ?
N341 C345 C344 107.2(9) . . ?
N341 C345 H345 126.4 . . ?
C344 C345 H345 126.4 . . ?
N341 C346 C353 112.9(8) . . ?
N341 C346 H34A 109.0 . . ?
C353 C346 H34A 109.0 . . ?
N341 C346 H34B 109.0 . . ?
C353 C346 H34B 109.0 . . ?
H34A C346 H34B 107.8 . . ?
C352 C351 C356 119.8(9) . . ?
C352 C351 C326 120.0(9) . . ?
C356 C351 C326 120.2(8) . . ?
C353 C352 C351 122.2(9) . . ?
C353 C352 H352 118.9 . . ?
C351 C352 H352 118.9 . . ?
C352 C353 C354 118.4(9) . . ?
C352 C353 C346 120.9(9) . . ?
C354 C353 C346 120.6(9) . . ?
C353 C354 C355 119.6(9) . . ?
C353 C354 H354 120.2 . . ?
C355 C354 H354 120.2 . . ?
C356 C355 C354 120.9(9) . . ?
C356 C355 H355 119.5 . . ?
C354 C355 H355 119.5 . . ?
C355 C356 C351 119.0(9) . . ?
C355 C356 H356 120.5 . . ?
C351 C356 H356 120.5 . . ?
C412 N411 C416 117.8(9) . . ?
C412 N411 Zn2 115.8(6) . . ?
C416 N411 Zn2 126.2(7) . . ?
N411 C412 C413 122.7(10) . . ?
N411 C412 C423 115.0(9) . . ?
C413 C412 C423 122.3(10) . . ?
C414 C413 C412 119.9(11) . . ?
C414 C413 H413 120.1 . . ?
C412 C413 H413 120.1 . . ?
C413 C414 C415 117.6(10) . . ?
C413 C414 H414 121.2 . . ?
C415 C414 H414 121.2 . . ?
C414 C415 C416 121.4(10) . . ?
C414 C415 H415 119.3 . . ?
C416 C415 H415 119.3 . . ?
N411 C416 C415 120.7(10) . . ?
N411 C416 H416 119.7 . . ?
C415 C416 H416 119.7 . . ?
C425 N421 N422 110.4(9) . . ?
C425 N421 C426 127.0(9) . . ?
N422 N421 C426 121.7(8) . . ?
C423 N422 N421 105.1(8) . . ?
C423 N422 Zn2 116.1(6) . . ?
N421 N422 Zn2 138.8(7) . . ?
N422 C423 C424 110.5(9) . . ?
N422 C423 C412 117.4(9) . . ?
C424 C423 C412 132.1(10) . . ?
C425 C424 C423 104.8(9) . . ?
C425 C424 H424 127.6 . . ?
C423 C424 H424 127.6 . . ?
N421 C425 C424 109.2(9) . . ?
N421 C425 H425 125.4 . . ?
C424 C425 H425 125.4 . . ?
N421 C426 C451 113.7(8) . 2_666 ?
N421 C426 H42A 108.8 . . ?
C451 C426 H42A 108.8 2_666 . ?
N421 C426 H42B 108.8 . . ?
C451 C426 H42B 108.8 2_666 . ?
H42A C426 H42B 107.7 . . ?
C432 N431 C436 118.6(10) . . ?
C432 N431 Zn3 114.7(7) . . ?
C436 N431 Zn3 126.2(7) . . ?
N431 C432 C433 122.1(11) . . ?
N431 C432 C443 116.8(10) . . ?
C433 C432 C443 121.1(10) . . ?
C434 C433 C432 117.6(11) . . ?
C434 C433 H433 121.2 . . ?
C432 C433 H433 121.2 . . ?
C435 C434 C433 121.2(11) . . ?
C435 C434 H434 119.4 . . ?
C433 C434 H434 119.4 . . ?
C434 C435 C436 117.3(11) . . ?
C434 C435 H435 121.3 . . ?
C436 C435 H435 121.3 . . ?
N431 C436 C435 123.2(11) . . ?
N431 C436 H436 118.4 . . ?
C435 C436 H436 118.4 . . ?
N442 N441 C445 110.3(9) . . ?
N442 N441 C446 120.0(9) . . ?
C445 N441 C446 128.7(10) . . ?
C443 N442 N441 104.9(9) . . ?
C443 N442 Zn3 113.8(7) . . ?
N441 N442 Zn3 141.3(7) . . ?
N442 C443 C444 111.6(11) . . ?
N442 C443 C432 118.4(10) . . ?
C444 C443 C432 130.0(11) . . ?
C445 C444 C443 104.5(11) . . ?
C445 C444 H444 127.7 . . ?
C443 C444 H444 127.7 . . ?
C444 C445 N441 108.6(11) . . ?
C444 C445 H445 125.7 . . ?
N441 C445 H445 125.7 . . ?
N441 C446 C453 113.4(9) . . ?
N441 C446 H44A 108.9 . . ?
C453 C446 H44A 108.9 . . ?
N441 C446 H44B 108.9 . . ?
C453 C446 H44B 108.9 . . ?
H44A C446 H44B 107.7 . . ?
C452 C451 C456 119.0(10) . . ?
C452 C451 C426 118.8(8) . 2_666 ?
C456 C451 C426 122.2(9) . 2_666 ?
C451 C452 C453 122.7(9) . . ?
C451 C452 H452 118.7 . . ?
C453 C452 H452 118.7 . . ?
C454 C453 C452 116.5(10) . . ?
C454 C453 C446 124.3(10) . . ?
C452 C453 C446 119.1(9) . . ?
C455 C454 C453 121.4(10) . . ?
C455 C454 H454 119.3 . . ?
C453 C454 H454 119.3 . . ?
C454 C455 C456 121.3(10) . . ?
C454 C455 H455 119.3 . . ?
C456 C455 H455 119.3 . . ?
C451 C456 C455 119.0(10) . . ?
C451 C456 H456 120.5 . . ?
C455 C456 H456 120.5 . . ?
C512 N511 C516 118.4(10) . . ?
C512 N511 Zn2 116.3(7) . . ?
C516 N511 Zn2 125.3(8) . . ?
N511 C512 C513 122.4(11) . . ?
N511 C512 C523 114.8(9) . . ?
C513 C512 C523 122.5(11) . . ?
C512 C513 C514 119.2(13) . . ?
C512 C513 H513 120.4 . . ?
C514 C513 H513 120.4 . . ?
C515 C514 C513 118.5(13) . . ?
C515 C514 H514 120.7 . . ?
C513 C514 H514 120.7 . . ?
C514 C515 C516 120.5(14) . . ?
C514 C515 H515 119.8 . . ?
C516 C515 H515 119.8 . . ?
N511 C516 C515 120.9(13) . . ?
N511 C516 H516 119.6 . . ?
C515 C516 H516 119.6 . . ?
C525 N521 N522 111.1(9) . . ?
C525 N521 C526 125.9(9) . . ?
N522 N521 C526 123.0(8) . . ?
C523 N522 N521 105.6(9) . . ?
C523 N522 Zn2 113.4(7) . . ?
N521 N522 Zn2 140.6(7) . . ?
N522 C523 C524 112.0(10) . . ?
N522 C523 C512 119.6(10) . . ?
C524 C523 C512 128.3(10) . . ?
C525 C524 C523 103.1(10) . . ?
C525 C524 H524 128.5 . . ?
C523 C524 H524 128.5 . . ?
N521 C525 C524 108.2(10) . . ?
N521 C525 H525 125.9 . . ?
C524 C525 H525 125.9 . . ?
N521 C526 C551 114.6(8) . . ?
N521 C526 H52A 108.6 . . ?
C551 C526 H52A 108.6 . . ?
N521 C526 H52B 108.6 . . ?
C551 C526 H52B 108.6 . . ?
H52A C526 H52B 107.6 . . ?
C536 N531 C532 118.1(9) . . ?
C536 N531 Zn4 127.1(7) . . ?
C532 N531 Zn4 114.4(7) . . ?
N531 C532 C533 122.3(10) . . ?
N531 C532 C543 114.4(9) . . ?
C533 C532 C543 123.2(10) . . ?
C534 C533 C532 118.8(11) . . ?
C534 C533 H533 120.6 . . ?
C532 C533 H533 120.6 . . ?
C533 C534 C535 119.5(11) . . ?
C533 C534 H534 120.3 . . ?
C535 C534 H534 120.3 . . ?
C534 C535 C536 117.8(11) . . ?
C534 C535 H535 121.1 . . ?
C536 C535 H535 121.1 . . ?
N531 C536 C535 123.4(11) . . ?
N531 C536 H536 118.3 . . ?
C535 C536 H536 118.3 . . ?
C545 N541 N542 111.2(9) . . ?
C545 N541 C546 128.2(9) . . ?
N542 N541 C546 119.2(9) . . ?
C543 N542 N541 104.4(8) . . ?
C543 N542 Zn4 113.4(6) . . ?
N541 N542 Zn4 136.7(6) . . ?
N542 C543 C544 110.4(9) . . ?
N542 C543 C532 118.1(9) . . ?
C544 C543 C532 131.5(10) . . ?
C545 C544 C543 105.6(10) . . ?
C545 C544 H544 127.2 . . ?
C543 C544 H544 127.2 . . ?
N541 C545 C544 108.2(10) . . ?
N541 C545 H545 125.9 . . ?
C544 C545 H545 125.9 . . ?
N541 C546 C553 112.2(9) . 2_666 ?
N541 C546 H54A 109.2 . . ?
C553 C546 H54A 109.2 2_666 . ?
N541 C546 H54B 109.2 . . ?
C553 C546 H54B 109.2 2_666 . ?
H54A C546 H54B 107.9 . . ?
C556 C551 C552 121.4(10) . . ?
C556 C551 C526 120.6(10) . . ?
C552 C551 C526 118.0(9) . . ?
C551 C552 C553 120.3(10) . . ?
C551 C552 H552 119.8 . . ?
C553 C552 H552 119.8 . . ?
C554 C553 C552 118.6(11) . . ?
C554 C553 C546 122.8(10) . 2_666 ?
C552 C553 C546 118.4(9) . 2_666 ?
C555 C554 C553 119.5(11) . . ?
C555 C554 H554 120.3 . . ?
C553 C554 H554 120.3 . . ?
C554 C555 C556 122.3(11) . . ?
C554 C555 H555 118.8 . . ?
C556 C555 H555 118.8 . . ?
C551 C556 C555 117.9(11) . . ?
C551 C556 H556 121.0 . . ?
C555 C556 H556 121.0 . . ?
C616 N611 C612 117.4(10) . . ?
C616 N611 Zn3 126.9(8) . . ?
C612 N611 Zn3 114.5(8) . . ?
C613 C612 N611 120.8(11) . . ?
C613 C612 C623 123.8(11) . . ?
N611 C612 C623 115.4(10) . . ?
C614 C613 C612 120.5(12) . . ?
C614 C613 H613 119.8 . . ?
C612 C613 H613 119.8 . . ?
C613 C614 C615 119.2(12) . . ?
C613 C614 H614 120.4 . . ?
C615 C614 H614 120.4 . . ?
C614 C615 C616 118.4(12) . . ?
C614 C615 H615 120.8 . . ?
C616 C615 H615 120.8 . . ?
N611 C616 C615 123.7(11) . . ?
N611 C616 H616 118.2 . . ?
C615 C616 H616 118.2 . . ?
C625 N621 N622 110.1(10) . . ?
C625 N621 C626 129.8(11) . . ?
N622 N621 C626 120.1(10) . . ?
N621 N622 C623 105.3(10) . . ?
N621 N622 Zn3 141.5(8) . . ?
C623 N622 Zn3 111.5(7) . . ?
C624 C623 N622 110.3(12) . . ?
C624 C623 C612 130.4(12) . . ?
N622 C623 C612 119.3(10) . . ?
C625 C624 C623 105.7(12) . . ?
C625 C624 H624 127.2 . . ?
C623 C624 H624 127.2 . . ?
N621 C625 C624 108.7(12) . . ?
N621 C625 H625 125.6 . . ?
C624 C625 H625 125.6 . . ?
N621 C626 C651 113.3(9) . . ?
N621 C626 H62A 108.9 . . ?
C651 C626 H62A 108.9 . . ?
N621 C626 H62B 108.9 . . ?
C651 C626 H62B 108.9 . . ?
H62A C626 H62B 107.7 . . ?
C636 N631 C632 118.6(9) . . ?
C636 N631 Zn4 124.0(7) . . ?
C632 N631 Zn4 117.2(7) . . ?
N631 C632 C633 120.6(9) . . ?
N631 C632 C643 116.0(8) . . ?
C633 C632 C643 123.4(9) . . ?
C634 C633 C632 120.3(10) . . ?
C634 C633 H633 119.9 . . ?
C632 C633 H633 119.9 . . ?
C635 C634 C633 118.2(10) . . ?
C635 C634 H634 120.9 . . ?
C633 C634 H634 120.9 . . ?
C634 C635 C636 119.3(10) . . ?
C634 C635 H635 120.3 . . ?
C636 C635 H635 120.3 . . ?
N631 C636 C635 122.9(10) . . ?
N631 C636 H636 118.5 . . ?
C635 C636 H636 118.5 . . ?
C645 N641 N642 110.0(8) . . ?
C645 N641 C646 127.8(9) . . ?
N642 N641 C646 121.9(8) . . ?
C643 N642 N641 104.3(7) . . ?
C643 N642 Zn4 111.4(6) . . ?
N641 N642 Zn4 143.0(6) . . ?
N642 C643 C644 111.9(9) . . ?
N642 C643 C632 117.8(8) . . ?
C644 C643 C632 130.2(9) . . ?
C643 C644 C645 104.5(9) . . ?
C643 C644 H644 127.8 . . ?
C645 C644 H644 127.8 . . ?
N641 C645 C644 109.2(9) . . ?
N641 C645 H645 125.4 . . ?
C644 C645 H645 125.4 . . ?
N641 C646 C653 115.1(8) . . ?
N641 C646 H64A 108.5 . . ?
C653 C646 H64A 108.5 . . ?
N641 C646 H64B 108.5 . . ?
C653 C646 H64B 108.5 . . ?
H64A C646 H64B 107.5 . . ?
C652 C651 C656 119.5(10) 2_666 2_666 ?
C652 C651 C626 123.8(10) 2_666 . ?
C656 C651 C626 116.7(10) 2_666 . ?
C651 C652 C653 123.2(10) 2_666 . ?
C651 C652 H652 118.4 2_666 . ?
C653 C652 H652 118.4 . . ?
C654 C653 C652 117.1(9) . . ?
C654 C653 C646 123.6(9) . . ?
C652 C653 C646 119.3(9) . . ?
C655 C654 C653 120.8(10) . . ?
C655 C654 H654 119.6 . . ?
C653 C654 H654 119.6 . . ?
C654 C655 C656 120.3(11) . . ?
C654 C655 H655 119.9 . . ?
C656 C655 H655 119.9 . . ?
C651 C656 C655 119.1(10) 2_666 . ?
C651 C656 H656 120.5 2_666 . ?
C655 C656 H656 120.5 . . ?
O15 Cl11 O13 108.7(5) . . ?
O15 Cl11 O12 112.3(5) . . ?
O13 Cl11 O12 108.3(5) . . ?
O15 Cl11 O14 109.8(5) . . ?
O13 Cl11 O14 108.9(5) . . ?
O12 Cl11 O14 108.8(5) . . ?
O25 Cl21 O24 110.7(4) . . ?
O25 Cl21 O23 109.3(5) . . ?
O24 Cl21 O23 110.1(5) . . ?
O25 Cl21 O22 108.1(5) . . ?
O24 Cl21 O22 108.6(4) . . ?
O23 Cl21 O22 110.0(4) . . ?
O33 Cl31 O34 111.9(5) . . ?
O33 Cl31 O32 109.4(5) . . ?
O34 Cl31 O32 109.8(5) . . ?
O33 Cl31 O35 108.2(6) . . ?
O34 Cl31 O35 108.4(5) . . ?
O32 Cl31 O35 109.0(5) . . ?
O45 Cl41 O42 109.7(5) . . ?
O45 Cl41 O43 109.4(5) . . ?
O42 Cl41 O43 109.3(5) . . ?
O45 Cl41 O44 110.2(4) . . ?
O42 Cl41 O44 109.0(4) . . ?
O43 Cl41 O44 109.2(5) . . ?
O52 Cl51 O53 109.6(5) . . ?
O52 Cl51 O55 109.2(5) . . ?
O53 Cl51 O55 109.5(5) . . ?
O52 Cl51 O54 110.1(5) . . ?
O53 Cl51 O54 109.2(4) . . ?
O55 Cl51 O54 109.1(5) . . ?
O64Y Cl61 O63Y 112.0(6) . . ?
O64Y Cl61 O62X 118.3(8) . . ?
O63Y Cl61 O62X 121.3(9) . . ?
O64Y Cl61 O65X 51.8(7) . . ?
O63Y Cl61 O65X 122.9(8) . . ?
O62X Cl61 O65X 111.6(5) . . ?
O64Y Cl61 O63X 131.3(8) . . ?
O63Y Cl61 O63X 32.9(7) . . ?
O62X Cl61 O63X 110.5(5) . . ?
O65X Cl61 O63X 109.9(5) . . ?
O64Y Cl61 O62Y 109.7(6) . . ?
O63Y Cl61 O62Y 109.8(6) . . ?
O62X Cl61 O62Y 25.5(8) . . ?
O65X Cl61 O62Y 127.4(8) . . ?
O63X Cl61 O62Y 114.4(9) . . ?
O64Y Cl61 O65Y 109.3(6) . . ?
O63Y Cl61 O65Y 109.0(6) . . ?
O62X Cl61 O65Y 81.5(8) . . ?
O65X Cl61 O65Y 57.7(7) . . ?
O63X Cl61 O65Y 76.7(7) . . ?
O62Y Cl61 O65Y 106.9(6) . . ?
O64Y Cl61 O64X 57.5(7) . . ?
O63Y Cl61 O64X 74.7(8) . . ?
O62X Cl61 O64X 108.7(5) . . ?
O65X Cl61 O64X 108.5(5) . . ?
O63X Cl61 O64X 107.6(5) . . ?
O62Y Cl61 O64X 83.9(8) . . ?
O65Y Cl61 O64X 165.8(7) . . ?
O72 Cl71 O75 109.4(5) . . ?
O72 Cl71 O73 110.1(5) . . ?
O75 Cl71 O73 108.1(5) . . ?
O72 Cl71 O74 110.4(4) . . ?
O75 Cl71 O74 110.0(4) . . ?
O73 Cl71 O74 108.7(4) . . ?
O84 Cl81 O85 109.2(4) . . ?
O84 Cl81 O83 109.8(4) . . ?
O85 Cl81 O83 108.7(4) . . ?
O84 Cl81 O82 109.5(4) . . ?
O85 Cl81 O82 110.0(4) . . ?
O83 Cl81 O82 109.6(4) . . ?
O11S N13S O12S 120.8(10) . . ?
O11S N13S C14S 119.8(11) . . ?
O12S N13S C14S 119.3(10) . . ?
N13S C14S H14C 109.5 . . ?
N13S C14S H14D 109.5 . . ?
H14C C14S H14D 109.5 . . ?
N13S C14S H14E 109.5 . . ?
H14C C14S H14E 109.5 . . ?
H14D C14S H14E 109.5 . . ?
O22S N23S O21S 118.8(15) . . ?
O22S N23S C24S 123.5(15) . . ?
O21S N23S C24S 117.7(14) . . ?
N23S C24S H24C 109.5 . . ?
N23S C24S H24D 109.5 . . ?
H24C C24S H24D 109.5 . . ?
N23S C24S H24E 109.5 . . ?
H24C C24S H24E 109.5 . . ?
H24D C24S H24E 109.5 . . ?
O31S N33S O32S 119.1(17) . . ?
O31S N33S C34S 119.3(17) . . ?
O32S N33S C34S 120.3(17) . . ?
N33S C34S H34C 109.5 . . ?
N33S C34S H34D 109.5 . . ?
H34C C34S H34D 109.5 . . ?
N33S C34S H34E 109.5 . . ?
H34C C34S H34E 109.5 . . ?
H34D C34S H34E 109.5 . . ?
O41S N43S O42S 119.8(10) . . ?
O41S N43S C44S 120.1(10) . . ?
O42S N43S C44S 119.5(10) . . ?
N43S C44S H44C 109.5 . . ?
N43S C44S H44D 109.5 . . ?
H44C C44S H44D 109.5 . . ?
N43S C44S H44E 109.5 . . ?
H44C C44S H44E 109.5 . . ?
H44D C44S H44E 109.5 . . ?
O51X N53X O52X 121.5(17) . . ?
O51X N53X C54X 119.2(17) . . ?
O52X N53X C54X 119.1(16) . . ?
N53X C54X H54C 109.5 . . ?
N53X C54X H54D 109.5 . . ?
H54C C54X H54D 109.5 . . ?
N53X C54X H54E 109.5 . . ?
H54C C54X H54E 109.5 . . ?
H54D C54X H54E 109.5 . . ?
C53Y N52Y C54Y 117(3) . . ?
C53Y N52Y C55Y 134(3) . . ?
C54Y N52Y C55Y 106(3) . . ?
O51Y C53Y N52Y 141(3) . . ?
O51Y C53Y H53Y 109.4 . . ?
N52Y C53Y H53Y 109.4 . . ?
N52Y C54Y H54F 109.5 . . ?
N52Y C54Y H54G 109.5 . . ?
H54F C54Y H54G 109.5 . . ?
N52Y C54Y H54H 109.5 . . ?
H54F C54Y H54H 109.5 . . ?
H54G C54Y H54H 109.5 . . ?
N52Y C55Y H55A 109.5 . . ?
N52Y C55Y H55B 109.5 . . ?
H55A C55Y H55B 109.5 . . ?
N52Y C55Y H55C 109.5 . . ?
H55A C55Y H55C 109.5 . . ?
H55B C55Y H55C 109.5 . . ?
C63S N62S C65S 130(3) . . ?
C63S N62S C64S 123(3) . . ?
C65S N62S C64S 107(3) . . ?
O61S C63S N62S 133(3) . . ?
O61S C63S H63 113.5 . . ?
N62S C63S H63 113.5 . . ?
N62S C64S H64F 109.5 . . ?
N62S C64S H64G 109.5 . . ?
H64F C64S H64G 109.5 . . ?
N62S C64S H64H 109.5 . . ?
H64F C64S H64H 109.5 . . ?
H64G C64S H64H 109.5 . . ?
N62S C65S H65A 109.5 . . ?
N62S C65S H65B 109.5 . . ?
H65A C65S H65B 109.5 . . ?
N62S C65S H65C 109.5 . . ?
H65A C65S H65C 109.5 . . ?
H65B C65S H65C 109.5 . . ?

loop_
_geom_bond_atom_site_label_1
_geom_bond_atom_site_label_2
_geom_bond_distance
_geom_bond_site_symmetry_2
_geom_bond_publ_flag
Zn1 N311 2.118(8) . ?
Zn1 N122 2.148(8) . ?
Zn1 N222 2.161(8) . ?
Zn1 N211 2.174(8) . ?
Zn1 N322 2.218(8) . ?
Zn1 N111 2.231(8) . ?
Zn2 N422 2.143(8) . ?
Zn2 N131 2.145(8) . ?
Zn2 N511 2.185(9) . ?
Zn2 N411 2.200(8) . ?
Zn2 N142 2.203(8) . ?
Zn2 N522 2.223(9) . ?
Zn3 N231 2.137(8) . ?
Zn3 N611 2.171(9) . ?
Zn3 N622 2.189(9) . ?
Zn3 N442 2.196(9) . ?
Zn3 N242 2.198(8) . ?
Zn3 N431 2.216(9) . ?
Zn4 N631 2.094(8) . ?
Zn4 N331 2.120(8) . ?
Zn4 N542 2.155(8) . ?
Zn4 N342 2.169(8) . ?
Zn4 N531 2.214(8) . ?
Zn4 N642 2.237(7) . ?
N111 C116 1.319(13) . ?
N111 C112 1.354(12) . ?
C112 C113 1.381(14) . ?
C112 C123 1.483(14) . ?
C113 C114 1.425(16) . ?
C113 H113 0.9300 . ?
C114 C115 1.370(17) . ?
C114 H114 0.9300 . ?
C115 C116 1.395(14) . ?
C115 H115 0.9300 . ?
C116 H116 0.9300 . ?
N121 N122 1.346(11) . ?
N121 C125 1.352(12) . ?
N121 C126 1.454(12) . ?
N122 C123 1.323(11) . ?
C123 C124 1.405(13) . ?
C124 C125 1.378(15) . ?
C124 H124 0.9300 . ?
C125 H125 0.9300 . ?
C126 C151 1.490(13) . ?
C126 H12A 0.9700 . ?
C126 H12B 0.9700 . ?
N131 C136 1.338(12) . ?
N131 C132 1.356(12) . ?
C132 C133 1.375(14) . ?
C132 C143 1.478(13) . ?
C133 C134 1.390(14) . ?
C133 H133 0.9300 . ?
C134 C135 1.379(15) . ?
C134 H134 0.9300 . ?
C135 C136 1.359(14) . ?
C135 H135 0.9300 . ?
C136 H136 0.9300 . ?
N141 C145 1.328(13) . ?
N141 N142 1.351(10) . ?
N141 C146 1.444(12) . ?
N142 C143 1.339(12) . ?
C143 C144 1.402(14) . ?
C144 C145 1.365(14) . ?
C144 H144 0.9300 . ?
C145 H145 0.9300 . ?
C146 C153 1.530(13) . ?
C146 H14A 0.9700 . ?
C146 H14B 0.9700 . ?
C151 C152 1.394(13) . ?
C151 C156 1.398(14) . ?
C152 C153 1.385(13) . ?
C152 H152 0.9300 . ?
C153 C154 1.390(13) . ?
C154 C155 1.380(13) . ?
C154 H154 0.9300 . ?
C155 C156 1.395(14) . ?
C155 H155 0.9300 . ?
C156 H156 0.9300 . ?
N211 C216 1.334(12) . ?
N211 C212 1.345(12) . ?
C212 C213 1.386(14) . ?
C212 C223 1.478(14) . ?
C213 C214 1.393(14) . ?
C213 H213 0.9300 . ?
C214 C215 1.375(14) . ?
C214 H214 0.9300 . ?
C215 C216 1.394(14) . ?
C215 H215 0.9300 . ?
C216 H216 0.9300 . ?
N221 C225 1.343(13) . ?
N221 N222 1.369(11) . ?
N221 C226 1.450(12) . ?
N222 C223 1.329(12) . ?
C223 C224 1.411(14) . ?
C224 C225 1.361(15) . ?
C224 H224 0.9300 . ?
C225 H225 0.9300 . ?
C226 C251 1.502(13) . ?
C226 H22A 0.9700 . ?
C226 H22B 0.9700 . ?
N231 C232 1.351(13) . ?
N231 C236 1.355(12) . ?
C232 C233 1.380(14) . ?
C232 C243 1.453(13) . ?
C233 C234 1.373(14) . ?
C233 H233 0.9300 . ?
C234 C235 1.410(16) . ?
C234 H234 0.9300 . ?
C235 C236 1.382(15) . ?
C235 H235 0.9300 . ?
C236 H236 0.9300 . ?
N241 N242 1.340(10) . ?
N241 C245 1.349(12) . ?
N241 C246 1.443(11) . ?
N242 C243 1.329(12) . ?
C243 C244 1.424(13) . ?
C244 C245 1.344(13) . ?
C244 H244 0.9300 . ?
C245 H245 0.9300 . ?
C246 C253 1.516(13) . ?
C246 H24A 0.9700 . ?
C246 H24B 0.9700 . ?
C251 C252 1.378(13) . ?
C251 C256 1.403(14) . ?
C252 C253 1.388(13) . ?
C252 H252 0.9300 . ?
C253 C254 1.380(13) . ?
C254 C255 1.411(14) . ?
C254 H254 0.9300 . ?
C255 C256 1.365(13) . ?
C255 H255 0.9300 . ?
C256 H256 0.9300 . ?
N311 C312 1.347(12) . ?
N311 C316 1.355(12) . ?
C312 C313 1.395(14) . ?
C312 C323 1.459(13) . ?
C313 C314 1.376(14) . ?
C313 H313 0.9300 . ?
C314 C315 1.367(16) . ?
C314 H314 0.9300 . ?
C315 C316 1.391(15) . ?
C315 H315 0.9300 . ?
C316 H316 0.9300 . ?
N321 C325 1.347(11) . ?
N321 N322 1.362(10) . ?
N321 C326 1.469(12) . ?
N322 C323 1.352(12) . ?
C323 C324 1.386(13) . ?
C324 C325 1.363(14) . ?
C324 H324 0.9300 . ?
C325 H325 0.9300 . ?
C326 C351 1.514(13) . ?
C326 H32A 0.9700 . ?
C326 H32B 0.9700 . ?
N331 C336 1.343(13) . ?
N331 C332 1.359(12) . ?
C332 C333 1.357(14) . ?
C332 C343 1.460(14) . ?
C333 C334 1.386(15) . ?
C333 H333 0.9300 . ?
C334 C335 1.388(15) . ?
C334 H334 0.9300 . ?
C335 C336 1.373(15) . ?
C335 H335 0.9300 . ?
C336 H336 0.9300 . ?
N341 C345 1.343(12) . ?
N341 N342 1.343(10) . ?
N341 C346 1.481(12) . ?
N342 C343 1.367(12) . ?
C343 C344 1.406(13) . ?
C344 C345 1.371(14) . ?
C344 H344 0.9300 . ?
C345 H345 0.9300 . ?
C346 C353 1.519(13) . ?
C346 H34A 0.9700 . ?
C346 H34B 0.9700 . ?
C351 C352 1.376(13) . ?
C351 C356 1.389(13) . ?
C352 C353 1.369(13) . ?
C352 H352 0.9300 . ?
C353 C354 1.392(13) . ?
C354 C355 1.404(13) . ?
C354 H354 0.9300 . ?
C355 C356 1.370(13) . ?
C355 H355 0.9300 . ?
C356 H356 0.9300 . ?
N411 C412 1.348(12) . ?
N411 C416 1.356(13) . ?
C412 C413 1.382(14) . ?
C412 C423 1.457(14) . ?
C413 C414 1.369(15) . ?
C413 H413 0.9300 . ?
C414 C415 1.370(14) . ?
C414 H414 0.9300 . ?
C415 C416 1.386(14) . ?
C415 H415 0.9300 . ?
C416 H416 0.9300 . ?
N421 C425 1.336(12) . ?
N421 N422 1.358(11) . ?
N421 C426 1.436(12) . ?
N422 C423 1.357(12) . ?
C423 C424 1.390(14) . ?
C424 C425 1.357(14) . ?
C424 H424 0.9300 . ?
C425 H425 0.9300 . ?
C426 C451 1.512(13) 2_666 ?
C426 H42A 0.9700 . ?
C426 H42B 0.9700 . ?
N431 C432 1.322(13) . ?
N431 C436 1.332(13) . ?
C432 C433 1.401(15) . ?
C432 C443 1.469(15) . ?
C433 C434 1.368(16) . ?
C433 H433 0.9300 . ?
C434 C435 1.362(16) . ?
C434 H434 0.9300 . ?
C435 C436 1.382(15) . ?
C435 H435 0.9300 . ?
C436 H436 0.9300 . ?
N441 N442 1.355(12) . ?
N441 C445 1.370(14) . ?
N441 C446 1.473(13) . ?
N442 C443 1.347(13) . ?
C443 C444 1.401(15) . ?
C444 C445 1.352(17) . ?
C444 H444 0.9300 . ?
C445 H445 0.9300 . ?
C446 C453 1.471(14) . ?
C446 H44A 0.9700 . ?
C446 H44B 0.9700 . ?
C451 C452 1.374(14) . ?
C451 C456 1.389(13) . ?
C451 C426 1.512(13) 2_666 ?
C452 C453 1.407(14) . ?
C452 H452 0.9300 . ?
C453 C454 1.391(14) . ?
C454 C455 1.362(15) . ?
C454 H454 0.9300 . ?
C455 C456 1.388(15) . ?
C455 H455 0.9300 . ?
C456 H456 0.9300 . ?
N511 C512 1.338(14) . ?
N511 C516 1.336(13) . ?
C512 C513 1.368(15) . ?
C512 C523 1.482(15) . ?
C513 C514 1.366(18) . ?
C513 H513 0.9300 . ?
C514 C515 1.35(2) . ?
C514 H514 0.9300 . ?
C515 C516 1.381(18) . ?
C515 H515 0.9300 . ?
C516 H516 0.9300 . ?
N521 C525 1.326(13) . ?
N521 N522 1.339(11) . ?
N521 C526 1.475(13) . ?
N522 C523 1.306(12) . ?
C523 C524 1.393(15) . ?
C524 C525 1.377(15) . ?
C524 H524 0.9300 . ?
C525 H525 0.9300 . ?
C526 C551 1.531(14) . ?
C526 H52A 0.9700 . ?
C526 H52B 0.9700 . ?
N531 C536 1.319(13) . ?
N531 C532 1.366(13) . ?
C532 C533 1.384(14) . ?
C532 C543 1.460(14) . ?
C533 C534 1.379(15) . ?
C533 H533 0.9300 . ?
C534 C535 1.396(16) . ?
C534 H534 0.9300 . ?
C535 C536 1.398(14) . ?
C535 H535 0.9300 . ?
C536 H536 0.9300 . ?
N541 C545 1.348(14) . ?
N541 N542 1.373(11) . ?
N541 C546 1.443(12) . ?
N542 C543 1.363(12) . ?
C543 C544 1.403(15) . ?
C544 C545 1.361(15) . ?
C544 H544 0.9300 . ?
C545 H545 0.9300 . ?
C546 C553 1.515(15) 2_666 ?
C546 H54A 0.9700 . ?
C546 H54B 0.9700 . ?
C551 C556 1.360(14) . ?
C551 C552 1.388(14) . ?
C552 C553 1.396(14) . ?
C552 H552 0.9300 . ?
C553 C554 1.385(15) . ?
C553 C546 1.516(15) 2_666 ?
C554 C555 1.379(16) . ?
C554 H554 0.9300 . ?
C555 C556 1.384(15) . ?
C555 H555 0.9300 . ?
C556 H556 0.9300 . ?
N611 C616 1.318(13) . ?
N611 C612 1.354(14) . ?
C612 C613 1.354(15) . ?
C612 C623 1.464(16) . ?
C613 C614 1.348(16) . ?
C613 H613 0.9300 . ?
C614 C615 1.351(16) . ?
C614 H614 0.9300 . ?
C615 C616 1.355(15) . ?
C615 H615 0.9300 . ?
C616 H616 0.9300 . ?
N621 C625 1.343(16) . ?
N621 N622 1.358(12) . ?
N621 C626 1.477(14) . ?
N622 C623 1.370(14) . ?
C623 C624 1.370(16) . ?
C624 C625 1.367(18) . ?
C624 H624 0.9300 . ?
C625 H625 0.9300 . ?
C626 C651 1.505(14) . ?
C626 H62A 0.9700 . ?
C626 H62B 0.9700 . ?
N631 C636 1.342(12) . ?
N631 C632 1.355(12) . ?
C632 C633 1.396(13) . ?
C632 C643 1.462(13) . ?
C633 C634 1.390(14) . ?
C633 H633 0.9300 . ?
C634 C635 1.377(15) . ?
C634 H634 0.9300 . ?
C635 C636 1.381(14) . ?
C635 H635 0.9300 . ?
C636 H636 0.9300 . ?
N641 C645 1.332(12) . ?
N641 N642 1.355(10) . ?
N641 C646 1.452(12) . ?
N642 C643 1.349(12) . ?
C643 C644 1.357(13) . ?
C644 C645 1.357(14) . ?
C644 H644 0.9300 . ?
C645 H645 0.9300 . ?
C646 C653 1.511(13) . ?
C646 H64A 0.9700 . ?
C646 H64B 0.9700 . ?
C651 C652 1.338(14) 2_666 ?
C651 C656 1.390(15) 2_666 ?
C652 C651 1.338(14) 2_666 ?
C652 C653 1.402(14) . ?
C652 H652 0.9300 . ?
C653 C654 1.381(13) . ?
C654 C655 1.379(14) . ?
C654 H654 0.9300 . ?
C655 C656 1.395(15) . ?
C655 H655 0.9300 . ?
C656 C651 1.390(15) 2_666 ?
C656 H656 0.9300 . ?
Cl11 O15 1.415(8) . ?
Cl11 O13 1.433(8) . ?
Cl11 O12 1.436(8) . ?
Cl11 O14 1.449(8) . ?
Cl21 O25 1.442(8) . ?
Cl21 O24 1.445(8) . ?
Cl21 O23 1.449(8) . ?
Cl21 O22 1.456(7) . ?
Cl31 O33 1.419(9) . ?
Cl31 O34 1.430(8) . ?
Cl31 O32 1.440(9) . ?
Cl31 O35 1.480(10) . ?
Cl41 O45 1.420(7) . ?
Cl41 O42 1.430(7) . ?
Cl41 O43 1.433(8) . ?
Cl41 O44 1.442(7) . ?
Cl51 O52 1.429(8) . ?
Cl51 O53 1.436(7) . ?
Cl51 O55 1.437(8) . ?
Cl51 O54 1.441(8) . ?
Cl61 O64Y 1.421(9) . ?
Cl61 O63Y 1.425(9) . ?
Cl61 O62X 1.424(7) . ?
Cl61 O65X 1.425(7) . ?
Cl61 O63X 1.440(7) . ?
Cl61 O62Y 1.456(9) . ?
Cl61 O65Y 1.466(9) . ?
Cl61 O64X 1.467(7) . ?
Cl71 O72 1.409(8) . ?
Cl71 O75 1.430(8) . ?
Cl71 O73 1.435(8) . ?
Cl71 O74 1.444(7) . ?
Cl81 O84 1.421(7) . ?
Cl81 O85 1.435(7) . ?
Cl81 O83 1.446(7) . ?
Cl81 O82 1.452(7) . ?
O11S N13S 1.239(11) . ?
O12S N13S 1.396(11) . ?
N13S C14S 1.432(12) . ?
C14S H14C 0.9600 . ?
C14S H14D 0.9600 . ?
C14S H14E 0.9600 . ?
O21S N23S 1.296(15) . ?
O22S N23S 1.219(14) . ?
N23S C24S 1.404(15) . ?
C24S H24C 0.9600 . ?
C24S H24D 0.9600 . ?
C24S H24E 0.9600 . ?
O31S N33S 1.234(16) . ?
O32S N33S 1.321(16) . ?
N33S C34S 1.369(16) . ?
C34S H34C 0.9600 . ?
C34S H34D 0.9600 . ?
C34S H34E 0.9600 . ?
O41S N43S 1.226(9) . ?
O42S N43S 1.269(9) . ?
N43S C44S 1.404(9) . ?
C44S H44C 0.9600 . ?
C44S H44D 0.9600 . ?
C44S H44E 0.9600 . ?
O51X N53X 1.209(16) . ?
O52X N53X 1.306(16) . ?
N53X C54X 1.418(16) . ?
C54X H54C 0.9600 . ?
C54X H54D 0.9600 . ?
C54X H54E 0.9600 . ?
O51Y C53Y 1.105(17) . ?
N52Y C53Y 1.368(18) . ?
N52Y C54Y 1.391(19) . ?
N52Y C55Y 1.431(18) . ?
C53Y H53Y 0.9300 . ?
C54Y H54F 0.9600 . ?
C54Y H54G 0.9600 . ?
C54Y H54H 0.9600 . ?
C55Y H55A 0.9600 . ?
C55Y H55B 0.9600 . ?
C55Y H55C 0.9600 . ?
O61S C63S 1.24(4) . ?
N62S C63S 1.28(4) . ?
N62S C65S 1.38(3) . ?
N62S C64S 1.40(3) . ?
C63S H63 0.9300 . ?
C64S H64F 0.9600 . ?
C64S H64G 0.9600 . ?
C64S H64H 0.9600 . ?
C65S H65A 0.9600 . ?
C65S H65B 0.9600 . ?
C65S H65C 0.9600 . ?

loop_
_geom_torsion_atom_site_label_1
_geom_torsion_atom_site_label_2
_geom_torsion_atom_site_label_3
_geom_torsion_atom_site_label_4
_geom_torsion
_geom_torsion_site_symmetry_1
_geom_torsion_site_symmetry_2
_geom_torsion_site_symmetry_3
_geom_torsion_site_symmetry_4
_geom_torsion_publ_flag
N311 Zn1 N111 C116 90.1(9) . . . . ?
N122 Zn1 N111 C116 -178.0(9) . . . . ?
N222 Zn1 N111 C116 -11.7(9) . . . . ?
N211 Zn1 N111 C116 -88.4(9) . . . . ?
N322 Zn1 N111 C116 65(2) . . . . ?
N311 Zn1 N111 C112 -105.0(7) . . . . ?
N122 Zn1 N111 C112 -13.0(6) . . . . ?
N222 Zn1 N111 C112 153.2(7) . . . . ?
N211 Zn1 N111 C112 76.6(7) . . . . ?
N322 Zn1 N111 C112 -129.7(18) . . . . ?
C116 N111 C112 C113 1.6(15) . . . . ?
Zn1 N111 C112 C113 -164.5(8) . . . . ?
C116 N111 C112 C123 -177.9(9) . . . . ?
Zn1 N111 C112 C123 16.0(10) . . . . ?
N111 C112 C113 C114 -0.7(16) . . . . ?
C123 C112 C113 C114 178.8(10) . . . . ?
C112 C113 C114 C115 -1.2(18) . . . . ?
C113 C114 C115 C116 2.1(18) . . . . ?
C112 N111 C116 C115 -0.7(16) . . . . ?
Zn1 N111 C116 C115 163.4(8) . . . . ?
C114 C115 C116 N111 -1.2(18) . . . . ?
C125 N121 N122 C123 -0.1(11) . . . . ?
C126 N121 N122 C123 -172.2(8) . . . . ?
C125 N121 N122 Zn1 -175.2(7) . . . . ?
C126 N121 N122 Zn1 12.7(14) . . . . ?
N311 Zn1 N122 C123 102.6(7) . . . . ?
N222 Zn1 N122 C123 -34.8(13) . . . . ?
N211 Zn1 N122 C123 -77.6(7) . . . . ?
N322 Zn1 N122 C123 179.4(7) . . . . ?
N111 Zn1 N122 C123 7.9(7) . . . . ?
N311 Zn1 N122 N121 -82.7(9) . . . . ?
N222 Zn1 N122 N121 140.0(9) . . . . ?
N211 Zn1 N122 N121 97.1(9) . . . . ?
N322 Zn1 N122 N121 -5.8(10) . . . . ?
N111 Zn1 N122 N121 -177.4(10) . . . . ?
N121 N122 C123 C124 0.2(11) . . . . ?
Zn1 N122 C123 C124 176.6(7) . . . . ?
N121 N122 C123 C112 -178.5(8) . . . . ?
Zn1 N122 C123 C112 -2.1(11) . . . . ?
N111 C112 C123 N122 -9.9(13) . . . . ?
C113 C112 C123 N122 170.6(10) . . . . ?
N111 C112 C123 C124 171.7(10) . . . . ?
C113 C112 C123 C124 -7.8(17) . . . . ?
N122 C123 C124 C125 -0.2(12) . . . . ?
C112 C123 C124 C125 178.3(10) . . . . ?
N122 N121 C125 C124 0.0(11) . . . . ?
C126 N121 C125 C124 171.4(9) . . . . ?
C123 C124 C125 N121 0.1(12) . . . . ?
N122 N121 C126 C151 76.7(11) . . . . ?
C125 N121 C126 C151 -94.1(11) . . . . ?
N422 Zn2 N131 C136 121.4(13) . . . . ?
N511 Zn2 N131 C136 0.3(9) . . . . ?
N411 Zn2 N131 C136 92.3(8) . . . . ?
N142 Zn2 N131 C136 -175.5(9) . . . . ?
N522 Zn2 N131 C136 -75.2(9) . . . . ?
N422 Zn2 N131 C132 -56.3(15) . . . . ?
N511 Zn2 N131 C132 -177.5(7) . . . . ?
N411 Zn2 N131 C132 -85.4(7) . . . . ?
N142 Zn2 N131 C132 6.8(7) . . . . ?
N522 Zn2 N131 C132 107.1(7) . . . . ?
C136 N131 C132 C133 -2.0(15) . . . . ?
Zn2 N131 C132 C133 176.0(8) . . . . ?
C136 N131 C132 C143 177.8(9) . . . . ?
Zn2 N131 C132 C143 -4.3(11) . . . . ?
N131 C132 C133 C134 2.3(15) . . . . ?
C143 C132 C133 C134 -177.5(9) . . . . ?
C132 C133 C134 C135 -1.2(15) . . . . ?
C133 C134 C135 C136 -0.1(16) . . . . ?
C132 N131 C136 C135 0.6(15) . . . . ?
Zn2 N131 C136 C135 -177.1(8) . . . . ?
C134 C135 C136 N131 0.4(16) . . . . ?
C145 N141 N142 C143 -2.8(10) . . . . ?
C146 N141 N142 C143 -175.8(8) . . . . ?
C145 N141 N142 Zn2 164.4(8) . . . . ?
C146 N141 N142 Zn2 -8.7(14) . . . . ?
N422 Zn2 N142 C143 159.2(6) . . . . ?
N131 Zn2 N142 C143 -8.4(6) . . . . ?
N511 Zn2 N142 C143 -34(2) . . . . ?
N411 Zn2 N142 C143 83.8(6) . . . . ?
N522 Zn2 N142 C143 -98.5(6) . . . . ?
N422 Zn2 N142 N141 -7.4(10) . . . . ?
N131 Zn2 N142 N141 -175.0(10) . . . . ?
N511 Zn2 N142 N141 159.3(16) . . . . ?
N411 Zn2 N142 N141 -82.8(10) . . . . ?
N522 Zn2 N142 N141 94.9(10) . . . . ?
N141 N142 C143 C144 2.2(10) . . . . ?
Zn2 N142 C143 C144 -169.4(6) . . . . ?
N141 N142 C143 C132 -179.3(8) . . . . ?
Zn2 N142 C143 C132 9.1(11) . . . . ?
N131 C132 C143 N142 -3.6(13) . . . . ?
C133 C132 C143 N142 176.2(9) . . . . ?
N131 C132 C143 C144 174.6(10) . . . . ?
C133 C132 C143 C144 -5.7(16) . . . . ?
N142 C143 C144 C145 -0.9(11) . . . . ?
C132 C143 C144 C145 -179.2(10) . . . . ?
N142 N141 C145 C144 2.3(11) . . . . ?
C146 N141 C145 C144 175.0(9) . . . . ?
C143 C144 C145 N141 -0.8(11) . . . . ?
C145 N141 C146 C153 -84.2(11) . . . . ?
N142 N141 C146 C153 87.8(11) . . . . ?
N121 C126 C151 C152 -169.2(8) . . . . ?
N121 C126 C151 C156 15.3(13) . . . . ?
C156 C151 C152 C153 0.7(14) . . . . ?
C126 C151 C152 C153 -174.9(9) . . . . ?
C151 C152 C153 C154 -1.8(14) . . . . ?
C151 C152 C153 C146 179.4(9) . . . . ?
N141 C146 C153 C152 -178.0(8) . . . . ?
N141 C146 C153 C154 3.3(13) . . . . ?
C152 C153 C154 C155 1.5(14) . . . . ?
C146 C153 C154 C155 -179.8(9) . . . . ?
C153 C154 C155 C156 0.0(15) . . . . ?
C154 C155 C156 C151 -1.0(15) . . . . ?
C152 C151 C156 C155 0.7(14) . . . . ?
C126 C151 C156 C155 176.1(9) . . . . ?
N311 Zn1 N211 C216 163(10) . . . . ?
N122 Zn1 N211 C216 -10.1(8) . . . . ?
N222 Zn1 N211 C216 -175.9(8) . . . . ?
N322 Zn1 N211 C216 97.8(8) . . . . ?
N111 Zn1 N211 C216 -86.3(8) . . . . ?
N311 Zn1 N211 C212 -24(10) . . . . ?
N122 Zn1 N211 C212 163.0(6) . . . . ?
N222 Zn1 N211 C212 -2.8(6) . . . . ?
N322 Zn1 N211 C212 -89.1(6) . . . . ?
N111 Zn1 N211 C212 86.8(6) . . . . ?
C216 N211 C212 C213 -4.2(13) . . . . ?
Zn1 N211 C212 C213 -178.0(7) . . . . ?
C216 N211 C212 C223 171.9(8) . . . . ?
Zn1 N211 C212 C223 -1.9(10) . . . . ?
N211 C212 C213 C214 3.0(14) . . . . ?
C223 C212 C213 C214 -172.8(9) . . . . ?
C212 C213 C214 C215 0.3(15) . . . . ?
C213 C214 C215 C216 -2.2(14) . . . . ?
C212 N211 C216 C215 2.2(14) . . . . ?
Zn1 N211 C216 C215 175.1(7) . . . . ?
C214 C215 C216 N211 1.0(15) . . . . ?
C225 N221 N222 C223 0.8(10) . . . . ?
C226 N221 N222 C223 -170.2(8) . . . . ?
C225 N221 N222 Zn1 -157.1(7) . . . . ?
C226 N221 N222 Zn1 31.9(13) . . . . ?
N311 Zn1 N222 C223 -173.1(7) . . . . ?
N122 Zn1 N222 C223 -36.9(13) . . . . ?
N211 Zn1 N222 C223 7.5(7) . . . . ?
N322 Zn1 N222 C223 110.8(7) . . . . ?
N111 Zn1 N222 C223 -78.0(7) . . . . ?
N311 Zn1 N222 N221 -16.5(9) . . . . ?
N122 Zn1 N222 N221 119.7(10) . . . . ?
N211 Zn1 N222 N221 164.1(9) . . . . ?
N322 Zn1 N222 N221 -92.7(9) . . . . ?
N111 Zn1 N222 N221 78.6(9) . . . . ?
N221 N222 C223 C224 -0.4(10) . . . . ?
Zn1 N222 C223 C224 163.3(6) . . . . ?
N221 N222 C223 C212 -174.9(8) . . . . ?
Zn1 N222 C223 C212 -11.2(11) . . . . ?
N211 C212 C223 N222 8.9(12) . . . . ?
C213 C212 C223 N222 -175.0(9) . . . . ?
N211 C212 C223 C224 -164.3(10) . . . . ?
C213 C212 C223 C224 11.8(16) . . . . ?
N222 C223 C224 C225 -0.1(11) . . . . ?
C212 C223 C224 C225 173.4(10) . . . . ?
N222 N221 C225 C224 -0.9(11) . . . . ?
C226 N221 C225 C224 169.5(9) . . . . ?
C223 C224 C225 N221 0.6(11) . . . . ?
C225 N221 C226 C251 -90.7(12) . . . . ?
N222 N221 C226 C251 78.7(10) . . . . ?
N611 Zn3 N231 C232 3(6) . . . . ?
N622 Zn3 N231 C232 98.6(7) . . . . ?
N442 Zn3 N231 C232 -98.8(7) . . . . ?
N242 Zn3 N231 C232 4.7(7) . . . . ?
N431 Zn3 N231 C232 -174.5(7) . . . . ?
N611 Zn3 N231 C236 171(5) . . . . ?
N622 Zn3 N231 C236 -93.8(8) . . . . ?
N442 Zn3 N231 C236 68.8(8) . . . . ?
N242 Zn3 N231 C236 172.3(9) . . . . ?
N431 Zn3 N231 C236 -6.9(8) . . . . ?
C236 N231 C232 C233 0.1(15) . . . . ?
Zn3 N231 C232 C233 168.4(8) . . . . ?
C236 N231 C232 C243 179.5(9) . . . . ?
Zn3 N231 C232 C243 -12.2(11) . . . . ?
N231 C232 C233 C234 0.0(15) . . . . ?
C243 C232 C233 C234 -179.3(9) . . . . ?
C232 C233 C234 C235 -0.3(15) . . . . ?
C233 C234 C235 C236 0.5(16) . . . . ?
C232 N231 C236 C235 0.0(15) . . . . ?
Zn3 N231 C236 C235 -167.1(8) . . . . ?
C234 C235 C236 N231 -0.4(16) . . . . ?
C245 N241 N242 C243 0.9(10) . . . . ?
C246 N241 N242 C243 -175.2(8) . . . . ?
C245 N241 N242 Zn3 -162.2(8) . . . . ?
C246 N241 N242 Zn3 21.7(14) . . . . ?
N231 Zn3 N242 C243 4.1(6) . . . . ?
N611 Zn3 N242 C243 -176.1(7) . . . . ?
N622 Zn3 N242 C243 -98.2(7) . . . . ?
N442 Zn3 N242 C243 90.9(7) . . . . ?
N431 Zn3 N242 C243 8.3(19) . . . . ?
N231 Zn3 N242 N241 166.6(10) . . . . ?
N611 Zn3 N242 N241 -13.5(10) . . . . ?
N622 Zn3 N242 N241 64.4(10) . . . . ?
N442 Zn3 N242 N241 -106.5(9) . . . . ?
N431 Zn3 N242 N241 170.8(13) . . . . ?
N241 N242 C243 C244 -1.0(10) . . . . ?
Zn3 N242 C243 C244 167.7(6) . . . . ?
N241 N242 C243 C232 179.1(8) . . . . ?
Zn3 N242 C243 C232 -12.3(11) . . . . ?
N231 C232 C243 N242 16.9(13) . . . . ?
C233 C232 C243 N242 -163.7(9) . . . . ?
N231 C232 C243 C244 -163.0(10) . . . . ?
C233 C232 C243 C244 16.3(16) . . . . ?
N242 C243 C244 C245 0.7(11) . . . . ?
C232 C243 C244 C245 -179.4(10) . . . . ?
C243 C244 C245 N241 -0.1(11) . . . . ?
N242 N241 C245 C244 -0.5(11) . . . . ?
C246 N241 C245 C244 175.4(9) . . . . ?
N242 N241 C246 C253 -85.3(11) . . . . ?
C245 N241 C246 C253 99.2(11) . . . . ?
N221 C226 C251 C252 13.4(13) . . . . ?
N221 C226 C251 C256 -168.5(9) . . . . ?
C256 C251 C252 C253 -1.8(14) . . . . ?
C226 C251 C252 C253 176.5(9) . . . . ?
C251 C252 C253 C254 1.2(15) . . . . ?
C251 C252 C253 C246 -179.6(9) . . . . ?
N241 C246 C253 C254 -11.8(14) . . . . ?
N241 C246 C253 C252 169.0(8) . . . . ?
C252 C253 C254 C255 -1.3(14) . . . . ?
C246 C253 C254 C255 179.5(9) . . . . ?
C253 C254 C255 C256 2.1(14) . . . . ?
C254 C255 C256 C251 -2.8(15) . . . . ?
C252 C251 C256 C255 2.6(15) . . . . ?
C226 C251 C256 C255 -175.7(9) . . . . ?
N122 Zn1 N311 C312 110.5(7) . . . . ?
N222 Zn1 N311 C312 -83.5(7) . . . . ?
N211 Zn1 N311 C312 -62(10) . . . . ?
N322 Zn1 N311 C312 3.0(7) . . . . ?
N111 Zn1 N311 C312 -173.1(7) . . . . ?
N122 Zn1 N311 C316 -66.7(8) . . . . ?
N222 Zn1 N311 C316 99.2(8) . . . . ?
N211 Zn1 N311 C316 120(10) . . . . ?
N322 Zn1 N311 C316 -174.3(9) . . . . ?
N111 Zn1 N311 C316 9.6(8) . . . . ?
C316 N311 C312 C313 -2.9(14) . . . . ?
Zn1 N311 C312 C313 179.6(7) . . . . ?
C316 N311 C312 C323 178.4(8) . . . . ?
Zn1 N311 C312 C323 1.0(11) . . . . ?
N311 C312 C313 C314 3.8(15) . . . . ?
C323 C312 C313 C314 -177.6(9) . . . . ?
C312 C313 C314 C315 -0.9(16) . . . . ?
C313 C314 C315 C316 -2.6(18) . . . . ?
C312 N311 C316 C315 -0.9(15) . . . . ?
Zn1 N311 C316 C315 176.3(8) . . . . ?
C314 C315 C316 N311 3.7(17) . . . . ?
C325 N321 N322 C323 2.1(10) . . . . ?
C326 N321 N322 C323 176.2(8) . . . . ?
C325 N321 N322 Zn1 161.0(7) . . . . ?
C326 N321 N322 Zn1 -24.8(13) . . . . ?
N311 Zn1 N322 C323 -6.6(6) . . . . ?
N122 Zn1 N322 C323 -95.7(6) . . . . ?
N222 Zn1 N322 C323 95.7(6) . . . . ?
N211 Zn1 N322 C323 171.8(6) . . . . ?
N111 Zn1 N322 C323 19(2) . . . . ?
N311 Zn1 N322 N321 -164.7(10) . . . . ?
N122 Zn1 N322 N321 106.3(9) . . . . ?
N222 Zn1 N322 N321 -62.4(9) . . . . ?
N211 Zn1 N322 N321 13.7(10) . . . . ?
N111 Zn1 N322 N321 -139.3(17) . . . . ?
N321 N322 C323 C324 -3.2(10) . . . . ?
Zn1 N322 C323 C324 -169.2(6) . . . . ?
N321 N322 C323 C312 175.6(8) . . . . ?
Zn1 N322 C323 C312 9.6(10) . . . . ?
N311 C312 C323 N322 -7.5(13) . . . . ?
C313 C312 C323 N322 173.8(9) . . . . ?
N311 C312 C323 C324 171.0(9) . . . . ?
C313 C312 C323 C324 -7.6(16) . . . . ?
N322 C323 C324 C325 3.2(11) . . . . ?
C312 C323 C324 C325 -175.4(10) . . . . ?
N322 N321 C325 C324 -0.1(11) . . . . ?
C326 N321 C325 C324 -173.9(8) . . . . ?
C323 C324 C325 N321 -1.8(11) . . . . ?
C325 N321 C326 C351 100.0(10) . . . . ?
N322 N321 C326 C351 -73.2(11) . . . . ?
N631 Zn4 N331 C336 -94(2) . . . . ?
N542 Zn4 N331 C336 21.0(8) . . . . ?
N342 Zn4 N331 C336 -175.0(8) . . . . ?
N531 Zn4 N331 C336 96.5(8) . . . . ?
N642 Zn4 N331 C336 -79.5(8) . . . . ?
N631 Zn4 N331 C332 90(2) . . . . ?
N542 Zn4 N331 C332 -155.3(6) . . . . ?
N342 Zn4 N331 C332 8.6(6) . . . . ?
N531 Zn4 N331 C332 -79.9(6) . . . . ?
N642 Zn4 N331 C332 104.2(6) . . . . ?
C336 N331 C332 C333 0.5(13) . . . . ?
Zn4 N331 C332 C333 177.2(7) . . . . ?
C336 N331 C332 C343 178.4(8) . . . . ?
Zn4 N331 C332 C343 -5.0(10) . . . . ?
N331 C332 C333 C334 -0.7(15) . . . . ?
C343 C332 C333 C334 -178.4(9) . . . . ?
C332 C333 C334 C335 1.9(15) . . . . ?
C333 C334 C335 C336 -3.0(16) . . . . ?
C332 N331 C336 C335 -1.7(15) . . . . ?
Zn4 N331 C336 C335 -177.9(8) . . . . ?
C334 C335 C336 N331 2.9(17) . . . . ?
C345 N341 N342 C343 2.5(10) . . . . ?
C346 N341 N342 C343 172.0(8) . . . . ?
C345 N341 N342 Zn4 165.1(7) . . . . ?
C346 N341 N342 Zn4 -25.4(13) . . . . ?
N631 Zn4 N342 N341 15.0(9) . . . . ?
N331 Zn4 N342 N341 -172.8(9) . . . . ?
N542 Zn4 N342 N341 -116.9(12) . . . . ?
N531 Zn4 N342 N341 -83.4(9) . . . . ?
N642 Zn4 N342 N341 92.8(9) . . . . ?
N631 Zn4 N342 C343 177.0(6) . . . . ?
N331 Zn4 N342 C343 -10.7(6) . . . . ?
N542 Zn4 N342 C343 45.1(13) . . . . ?
N531 Zn4 N342 C343 78.6(6) . . . . ?
N642 Zn4 N342 C343 -105.2(6) . . . . ?
N341 N342 C343 C344 -1.4(10) . . . . ?
Zn4 N342 C343 C344 -169.8(6) . . . . ?
N341 N342 C343 C332 -179.6(8) . . . . ?
Zn4 N342 C343 C332 12.0(10) . . . . ?
C333 C332 C343 N342 172.6(9) . . . . ?
N331 C332 C343 N342 -5.2(12) . . . . ?
C333 C332 C343 C344 -5.0(16) . . . . ?
N331 C332 C343 C344 177.2(9) . . . . ?
N342 C343 C344 C345 -0.1(11) . . . . ?
C332 C343 C344 C345 177.7(10) . . . . ?
N342 N341 C345 C344 -2.6(11) . . . . ?
C346 N341 C345 C344 -171.4(8) . . . . ?
C343 C344 C345 N341 1.6(11) . . . . ?
C345 N341 C346 C353 93.5(11) . . . . ?
N342 N341 C346 C353 -74.4(10) . . . . ?
N321 C326 C351 C352 139.8(9) . . . . ?
N321 C326 C351 C356 -41.7(12) . . . . ?
C356 C351 C352 C353 1.7(14) . . . . ?
C326 C351 C352 C353 -179.8(8) . . . . ?
C351 C352 C353 C354 0.5(13) . . . . ?
C351 C352 C353 C346 178.7(8) . . . . ?
N341 C346 C353 C352 154.3(8) . . . . ?
N341 C346 C353 C354 -27.5(12) . . . . ?
C352 C353 C354 C355 -2.0(13) . . . . ?
C346 C353 C354 C355 179.8(8) . . . . ?
C353 C354 C355 C356 1.3(14) . . . . ?
C354 C355 C356 C351 1.0(14) . . . . ?
C352 C351 C356 C355 -2.5(14) . . . . ?
C326 C351 C356 C355 179.0(8) . . . . ?
N422 Zn2 N411 C412 5.3(7) . . . . ?
N131 Zn2 N411 C412 178.4(7) . . . . ?
N511 Zn2 N411 C412 -87.6(7) . . . . ?
N142 Zn2 N411 C412 101.1(7) . . . . ?
N522 Zn2 N411 C412 -69.3(15) . . . . ?
N422 Zn2 N411 C416 -179.6(9) . . . . ?
N131 Zn2 N411 C416 -6.5(8) . . . . ?
N511 Zn2 N411 C416 87.5(8) . . . . ?
N142 Zn2 N411 C416 -83.8(8) . . . . ?
N522 Zn2 N411 C416 105.7(14) . . . . ?
C416 N411 C412 C413 1.6(15) . . . . ?
Zn2 N411 C412 C413 177.1(8) . . . . ?
C416 N411 C412 C423 -180.0(9) . . . . ?
Zn2 N411 C412 C423 -4.5(11) . . . . ?
N411 C412 C413 C414 -1.6(17) . . . . ?
C423 C412 C413 C414 -179.9(10) . . . . ?
C412 C413 C414 C415 0.4(17) . . . . ?
C413 C414 C415 C416 0.7(17) . . . . ?
C412 N411 C416 C415 -0.4(15) . . . . ?
Zn2 N411 C416 C415 -175.4(7) . . . . ?
C414 C415 C416 N411 -0.7(16) . . . . ?
C425 N421 N422 C423 -0.3(10) . . . . ?
C426 N421 N422 C423 -170.1(8) . . . . ?
C425 N421 N422 Zn2 176.6(8) . . . . ?
C426 N421 N422 Zn2 6.8(14) . . . . ?
N131 Zn2 N422 C423 -35.5(16) . . . . ?
N511 Zn2 N422 C423 85.7(7) . . . . ?
N411 Zn2 N422 C423 -5.3(7) . . . . ?
N142 Zn2 N422 C423 -96.6(7) . . . . ?
N522 Zn2 N422 C423 161.4(7) . . . . ?
N131 Zn2 N422 N421 147.9(11) . . . . ?
N511 Zn2 N422 N421 -90.9(9) . . . . ?
N411 Zn2 N422 N421 178.0(10) . . . . ?
N142 Zn2 N422 N421 86.8(9) . . . . ?
N522 Zn2 N422 N421 -15.2(10) . . . . ?
N421 N422 C423 C424 0.2(11) . . . . ?
Zn2 N422 C423 C424 -177.5(6) . . . . ?
N421 N422 C423 C412 -177.4(8) . . . . ?
Zn2 N422 C423 C412 4.9(11) . . . . ?
N411 C412 C423 N422 -0.2(13) . . . . ?
C413 C412 C423 N422 178.2(9) . . . . ?
N411 C412 C423 C424 -177.2(10) . . . . ?
C413 C412 C423 C424 1.2(18) . . . . ?
N422 C423 C424 C425 -0.1(12) . . . . ?
C412 C423 C424 C425 177.0(10) . . . . ?
N422 N421 C425 C424 0.2(12) . . . . ?
C426 N421 C425 C424 169.3(9) . . . . ?
C423 C424 C425 N421 -0.1(12) . . . . ?
C425 N421 C426 C451 -86.6(12) . . . 2_666 ?
N422 N421 C426 C451 81.3(11) . . . 2_666 ?
N231 Zn3 N431 C432 83.0(7) . . . . ?
N611 Zn3 N431 C432 -96.8(8) . . . . ?
N622 Zn3 N431 C432 -173.7(8) . . . . ?
N442 Zn3 N431 C432 -6.6(7) . . . . ?
N242 Zn3 N431 C432 78.9(17) . . . . ?
N231 Zn3 N431 C436 -89.4(8) . . . . ?
N611 Zn3 N431 C436 90.8(9) . . . . ?
N622 Zn3 N431 C436 13.9(8) . . . . ?
N442 Zn3 N431 C436 -179.0(9) . . . . ?
N242 Zn3 N431 C436 -93.5(17) . . . . ?
C436 N431 C432 C433 -0.8(15) . . . . ?
Zn3 N431 C432 C433 -173.8(8) . . . . ?
C436 N431 C432 C443 -179.7(9) . . . . ?
Zn3 N431 C432 C443 7.3(12) . . . . ?
N431 C432 C433 C434 0.3(16) . . . . ?
C443 C432 C433 C434 179.2(10) . . . . ?
C432 C433 C434 C435 -0.3(17) . . . . ?
C433 C434 C435 C436 0.7(18) . . . . ?
C432 N431 C436 C435 1.2(16) . . . . ?
Zn3 N431 C436 C435 173.3(8) . . . . ?
C434 C435 C436 N431 -1.2(17) . . . . ?
C445 N441 N442 C443 1.8(11) . . . . ?
C446 N441 N442 C443 171.6(9) . . . . ?
C445 N441 N442 Zn3 -176.9(9) . . . . ?
C446 N441 N442 Zn3 -7.1(16) . . . . ?
N231 Zn3 N442 C443 -86.5(7) . . . . ?
N611 Zn3 N442 C443 97.0(7) . . . . ?
N622 Zn3 N442 C443 41.8(12) . . . . ?
N242 Zn3 N442 C443 -163.4(7) . . . . ?
N431 Zn3 N442 C443 4.8(7) . . . . ?
N231 Zn3 N442 N441 92.1(11) . . . . ?
N611 Zn3 N442 N441 -84.4(11) . . . . ?
N622 Zn3 N442 N441 -139.6(11) . . . . ?
N242 Zn3 N442 N441 15.3(11) . . . . ?
N431 Zn3 N442 N441 -176.6(11) . . . . ?
N441 N442 C443 C444 -2.3(12) . . . . ?
Zn3 N442 C443 C444 176.8(8) . . . . ?
N441 N442 C443 C432 178.1(9) . . . . ?
Zn3 N442 C443 C432 -2.8(12) . . . . ?
N431 C432 C443 N442 -3.1(14) . . . . ?
C433 C432 C443 N442 178.0(10) . . . . ?
N431 C432 C443 C444 177.4(11) . . . . ?
C433 C432 C443 C444 -1.6(18) . . . . ?
N442 C443 C444 C445 1.9(14) . . . . ?
C432 C443 C444 C445 -178.5(11) . . . . ?
C443 C444 C445 N441 -0.7(14) . . . . ?
N442 N441 C445 C444 -0.6(14) . . . . ?
C446 N441 C445 C444 -169.3(11) . . . . ?
N442 N441 C446 C453 -83.2(12) . . . . ?
C445 N441 C446 C453 84.5(14) . . . . ?
C456 C451 C452 C453 -1.0(15) . . . . ?
C426 C451 C452 C453 178.9(9) 2_666 . . . ?
C451 C452 C453 C454 -0.5(14) . . . . ?
C451 C452 C453 C446 176.8(9) . . . . ?
N441 C446 C453 C454 -26.3(15) . . . . ?
N441 C446 C453 C452 156.6(9) . . . . ?
C452 C453 C454 C455 0.4(15) . . . . ?
C446 C453 C454 C455 -176.8(10) . . . . ?
C453 C454 C455 C456 1.2(17) . . . . ?
C452 C451 C456 C455 2.6(14) . . . . ?
C426 C451 C456 C455 -177.3(9) 2_666 . . . ?
C454 C455 C456 C451 -2.7(16) . . . . ?
N422 Zn2 N511 C512 103.7(8) . . . . ?
N131 Zn2 N511 C512 -88.1(8) . . . . ?
N411 Zn2 N511 C512 179.0(7) . . . . ?
N142 Zn2 N511 C512 -63(2) . . . . ?
N522 Zn2 N511 C512 3.3(7) . . . . ?
N422 Zn2 N511 C516 -74.5(9) . . . . ?
N131 Zn2 N511 C516 93.7(9) . . . . ?
N411 Zn2 N511 C516 0.8(9) . . . . ?
N142 Zn2 N511 C516 118.8(19) . . . . ?
N522 Zn2 N511 C516 -174.9(9) . . . . ?
C516 N511 C512 C513 3.1(16) . . . . ?
Zn2 N511 C512 C513 -175.3(8) . . . . ?
C516 N511 C512 C523 177.6(9) . . . . ?
Zn2 N511 C512 C523 -0.7(11) . . . . ?
N511 C512 C513 C514 -1.0(18) . . . . ?
C523 C512 C513 C514 -175.2(11) . . . . ?
C512 C513 C514 C515 -1(2) . . . . ?
C513 C514 C515 C516 0(2) . . . . ?
C512 N511 C516 C515 -3.5(17) . . . . ?
Zn2 N511 C516 C515 174.6(10) . . . . ?
C514 C515 C516 N511 2(2) . . . . ?
C525 N521 N522 C523 -0.7(11) . . . . ?
C526 N521 N522 C523 -179.3(8) . . . . ?
C525 N521 N522 Zn2 171.5(8) . . . . ?
C526 N521 N522 Zn2 -7.0(14) . . . . ?
N422 Zn2 N522 C523 -96.3(7) . . . . ?
N131 Zn2 N522 C523 87.6(7) . . . . ?
N511 Zn2 N522 C523 -5.8(7) . . . . ?
N411 Zn2 N522 C523 -24.6(16) . . . . ?
N142 Zn2 N522 C523 165.1(7) . . . . ?
N422 Zn2 N522 N521 91.8(9) . . . . ?
N131 Zn2 N522 N521 -84.2(9) . . . . ?
N511 Zn2 N522 N521 -177.7(10) . . . . ?
N411 Zn2 N522 N521 163.5(11) . . . . ?
N142 Zn2 N522 N521 -6.8(10) . . . . ?
N521 N522 C523 C524 0.5(11) . . . . ?
Zn2 N522 C523 C524 -174.1(7) . . . . ?
N521 N522 C523 C512 -177.8(8) . . . . ?
Zn2 N522 C523 C512 7.6(11) . . . . ?
N511 C512 C523 N522 -4.8(14) . . . . ?
C513 C512 C523 N522 169.7(10) . . . . ?
N511 C512 C523 C524 177.2(10) . . . . ?
C513 C512 C523 C524 -8.2(17) . . . . ?
N522 C523 C524 C525 -0.2(12) . . . . ?
C512 C523 C524 C525 177.9(10) . . . . ?
N522 N521 C525 C524 0.7(11) . . . . ?
C526 N521 C525 C524 179.1(9) . . . . ?
C523 C524 C525 N521 -0.3(11) . . . . ?
C525 N521 C526 C551 -93.5(12) . . . . ?
N522 N521 C526 C551 84.9(11) . . . . ?
N631 Zn4 N531 C536 -82.6(9) . . . . ?
N331 Zn4 N531 C536 96.0(9) . . . . ?
N542 Zn4 N531 C536 -172.9(9) . . . . ?
N342 Zn4 N531 C536 18.1(9) . . . . ?
N642 Zn4 N531 C536 -124(3) . . . . ?
N631 Zn4 N531 C532 104.0(7) . . . . ?
N331 Zn4 N531 C532 -77.4(7) . . . . ?
N542 Zn4 N531 C532 13.7(7) . . . . ?
N342 Zn4 N531 C532 -155.3(7) . . . . ?
N642 Zn4 N531 C532 62(3) . . . . ?
C536 N531 C532 C533 -0.5(16) . . . . ?
Zn4 N531 C532 C533 173.6(9) . . . . ?
C536 N531 C532 C543 178.6(9) . . . . ?
Zn4 N531 C532 C543 -7.3(11) . . . . ?
N531 C532 C533 C534 0.9(17) . . . . ?
C543 C532 C533 C534 -178.1(10) . . . . ?
C532 C533 C534 C535 0.0(18) . . . . ?
C533 C534 C535 C536 -1.1(18) . . . . ?
C532 N531 C536 C535 -0.8(16) . . . . ?
Zn4 N531 C536 C535 -174.0(8) . . . . ?
C534 C535 C536 N531 1.6(18) . . . . ?
C545 N541 N542 C543 -0.5(12) . . . . ?
C546 N541 N542 C543 167.1(9) . . . . ?
C545 N541 N542 Zn4 150.2(9) . . . . ?
C546 N541 N542 Zn4 -42.2(14) . . . . ?
N631 Zn4 N542 C543 -116.3(8) . . . . ?
N331 Zn4 N542 C543 70.7(8) . . . . ?
N342 Zn4 N542 C543 16.7(15) . . . . ?
N531 Zn4 N542 C543 -18.1(7) . . . . ?
N642 Zn4 N542 C543 166.7(7) . . . . ?
N631 Zn4 N542 N541 94.8(10) . . . . ?
N331 Zn4 N542 N541 -78.2(10) . . . . ?
N342 Zn4 N542 N541 -132.2(10) . . . . ?
N531 Zn4 N542 N541 -166.9(10) . . . . ?
N642 Zn4 N542 N541 17.8(10) . . . . ?
N541 N542 C543 C544 0.1(12) . . . . ?
Zn4 N542 C543 C544 -158.5(7) . . . . ?
N541 N542 C543 C532 179.5(9) . . . . ?
Zn4 N542 C543 C532 21.0(12) . . . . ?
N531 C532 C543 N542 -9.0(14) . . . . ?
C533 C532 C543 N542 170.1(11) . . . . ?
N531 C532 C543 C544 170.3(11) . . . . ?
C533 C532 C543 C544 -10.6(19) . . . . ?
N542 C543 C544 C545 0.4(13) . . . . ?
C532 C543 C544 C545 -179.0(11) . . . . ?
N542 N541 C545 C544 0.7(14) . . . . ?
C546 N541 C545 C544 -165.5(11) . . . . ?
C543 C544 C545 N541 -0.6(14) . . . . ?
C545 N541 C546 C553 83.5(15) . . . 2_666 ?
N542 N541 C546 C553 -81.8(11) . . . 2_666 ?
N521 C526 C551 C556 21.8(14) . . . . ?
N521 C526 C551 C552 -158.1(9) . . . . ?
C556 C551 C552 C553 0.7(15) . . . . ?
C526 C551 C552 C553 -179.4(9) . . . . ?
C551 C552 C553 C554 -0.4(15) . . . . ?
C551 C552 C553 C546 -175.3(9) . . . 2_666 ?
C552 C553 C554 C555 -0.5(17) . . . . ?
C546 C553 C554 C555 174.0(11) 2_666 . . . ?
C553 C554 C555 C556 1.3(19) . . . . ?
C552 C551 C556 C555 0.1(16) . . . . ?
C526 C551 C556 C555 -179.8(10) . . . . ?
C554 C555 C556 C551 -1.1(18) . . . . ?
N231 Zn3 N611 C616 -83(6) . . . . ?
N622 Zn3 N611 C616 -179.2(9) . . . . ?
N442 Zn3 N611 C616 18.9(9) . . . . ?
N242 Zn3 N611 C616 -84.5(9) . . . . ?
N431 Zn3 N611 C616 94.7(9) . . . . ?
N231 Zn3 N611 C612 110(5) . . . . ?
N622 Zn3 N611 C612 13.4(7) . . . . ?
N442 Zn3 N611 C612 -148.5(7) . . . . ?
N242 Zn3 N611 C612 108.1(7) . . . . ?
N431 Zn3 N611 C612 -72.8(7) . . . . ?
C616 N611 C612 C613 -3.2(15) . . . . ?
Zn3 N611 C612 C613 165.4(8) . . . . ?
C616 N611 C612 C623 178.8(9) . . . . ?
Zn3 N611 C612 C623 -12.6(11) . . . . ?
N611 C612 C613 C614 2.5(17) . . . . ?
C623 C612 C613 C614 -179.6(10) . . . . ?
C612 C613 C614 C615 0.0(17) . . . . ?
C613 C614 C615 C616 -1.8(17) . . . . ?
C612 N611 C616 C615 1.5(15) . . . . ?
Zn3 N611 C616 C615 -165.6(8) . . . . ?
C614 C615 C616 N611 1.0(16) . . . . ?
C625 N621 N622 C623 0.7(12) . . . . ?
C626 N621 N622 C623 179.7(9) . . . . ?
C625 N621 N622 Zn3 163.0(10) . . . . ?
C626 N621 N622 Zn3 -18.1(16) . . . . ?
N231 Zn3 N622 N621 10.3(12) . . . . ?
N611 Zn3 N622 N621 -173.4(11) . . . . ?
N442 Zn3 N622 N621 -116.0(12) . . . . ?
N242 Zn3 N622 N621 88.7(11) . . . . ?
N431 Zn3 N622 N621 -80.2(11) . . . . ?
N231 Zn3 N622 C623 171.9(7) . . . . ?
N611 Zn3 N622 C623 -11.8(7) . . . . ?
N442 Zn3 N622 C623 45.6(12) . . . . ?
N242 Zn3 N622 C623 -109.7(7) . . . . ?
N431 Zn3 N622 C623 81.4(7) . . . . ?
N621 N622 C623 C624 -0.3(13) . . . . ?
Zn3 N622 C623 C624 -168.5(8) . . . . ?
N621 N622 C623 C612 177.7(9) . . . . ?
Zn3 N622 C623 C612 9.5(12) . . . . ?
C613 C612 C623 C624 1(2) . . . . ?
N611 C612 C623 C624 179.4(12) . . . . ?
C613 C612 C623 N622 -176.1(10) . . . . ?
N611 C612 C623 N622 1.9(14) . . . . ?
N622 C623 C624 C625 -0.3(15) . . . . ?
C612 C623 C624 C625 -178.0(12) . . . . ?
N622 N621 C625 C624 -0.9(15) . . . . ?
C626 N621 C625 C624 -179.7(11) . . . . ?
C623 C624 C625 N621 0.7(16) . . . . ?
C625 N621 C626 C651 98.3(14) . . . . ?
N622 N621 C626 C651 -80.4(12) . . . . ?
N331 Zn4 N631 C636 -172(2) . . . . ?
N542 Zn4 N631 C636 73.0(8) . . . . ?
N342 Zn4 N631 C636 -92.5(7) . . . . ?
N531 Zn4 N631 C636 -2.6(8) . . . . ?
N642 Zn4 N631 C636 173.1(8) . . . . ?
N331 Zn4 N631 C632 14(3) . . . . ?
N542 Zn4 N631 C632 -101.2(7) . . . . ?
N342 Zn4 N631 C632 93.2(7) . . . . ?
N531 Zn4 N631 C632 -176.9(6) . . . . ?
N642 Zn4 N631 C632 -1.1(6) . . . . ?
C636 N631 C632 C633 1.6(13) . . . . ?
Zn4 N631 C632 C633 176.1(7) . . . . ?
C636 N631 C632 C643 -178.1(8) . . . . ?
Zn4 N631 C632 C643 -3.5(10) . . . . ?
N631 C632 C633 C634 0.8(14) . . . . ?
C643 C632 C633 C634 -179.6(9) . . . . ?
C632 C633 C634 C635 -1.8(14) . . . . ?
C633 C634 C635 C636 0.4(15) . . . . ?
C632 N631 C636 C635 -3.1(14) . . . . ?
Zn4 N631 C636 C635 -177.2(8) . . . . ?
C634 C635 C636 N631 2.1(16) . . . . ?
C645 N641 N642 C643 -1.2(10) . . . . ?
C646 N641 N642 C643 -174.8(8) . . . . ?
C645 N641 N642 Zn4 -165.7(8) . . . . ?
C646 N641 N642 Zn4 20.6(14) . . . . ?
N631 Zn4 N642 C643 5.8(6) . . . . ?
N331 Zn4 N642 C643 -172.3(6) . . . . ?
N542 Zn4 N642 C643 95.8(6) . . . . ?
N342 Zn4 N642 C643 -93.9(6) . . . . ?
N531 Zn4 N642 C643 48(3) . . . . ?
N631 Zn4 N642 N641 169.7(10) . . . . ?
N331 Zn4 N642 N641 -8.4(10) . . . . ?
N542 Zn4 N642 N641 -100.3(9) . . . . ?
N342 Zn4 N642 N641 70.0(10) . . . . ?
N531 Zn4 N642 N641 -148(3) . . . . ?
N641 N642 C643 C644 -0.9(10) . . . . ?
Zn4 N642 C643 C644 169.2(6) . . . . ?
N641 N642 C643 C632 -179.6(7) . . . . ?
Zn4 N642 C643 C632 -9.5(9) . . . . ?
N631 C632 C643 N642 9.1(12) . . . . ?
C633 C632 C643 N642 -170.5(8) . . . . ?
N631 C632 C643 C644 -169.4(9) . . . . ?
C633 C632 C643 C644 11.0(16) . . . . ?
N642 C643 C644 C645 2.5(11) . . . . ?
C632 C643 C644 C645 -179.0(9) . . . . ?
N642 N641 C645 C644 2.8(11) . . . . ?
C646 N641 C645 C644 175.9(9) . . . . ?
C643 C644 C645 N641 -3.1(12) . . . . ?
C645 N641 C646 C653 100.4(11) . . . . ?
N642 N641 C646 C653 -87.2(11) . . . . ?
N621 C626 C651 C652 -36.1(15) . . . 2_666 ?
N621 C626 C651 C656 143.6(10) . . . 2_666 ?
C651 C652 C653 C654 2.5(14) 2_666 . . . ?
C651 C652 C653 C646 -177.1(9) 2_666 . . . ?
N641 C646 C653 C654 3.5(14) . . . . ?
N641 C646 C653 C652 -176.9(9) . . . . ?
C652 C653 C654 C655 -2.6(13) . . . . ?
C646 C653 C654 C655 176.9(9) . . . . ?
C653 C654 C655 C656 1.5(14) . . . . ?
C654 C655 C656 C651 -0.1(14) . . . 2_666 ?
C54Y N52Y C53Y O51Y -7(4) . . . . ?
C55Y N52Y C53Y O51Y -162(4) . . . . ?
C65S N62S C63S O61S 6(7) . . . . ?
C64S N62S C63S O61S 177(3) . . . . ?
